data_4349958
loop_
_publ_author_name
'Wang, Yao'
'He, Minghui'
'Gao, Xiaoxia'
'Wang, Xia'
'Xu, Guohai'
'Zhang, Zhengyi'
'He, Yabing'

_publ_section_title
;
 A ligand conformation preorganization approach to construct a
 copper--hexacarboxylate framework with a novel topology for selective gas
 adsorption
;
_journal_issue 1
_journal_name_full 'Inorganic Chemistry Frontiers'
_journal_page_first 263
_journal_paper_doi 10.1039/C8QI01225C
_journal_volume 6
_journal_year 2019
_chemical_formula_sum 'C297 H162 Cu24 O132'
_chemical_formula_weight 7367.22
_space_group_crystal_system hexagonal
_space_group_IT_number 191
_space_group_name_Hall '-P 6 2'
_space_group_name_H-M_alt 'P 6/m m m'
_atom_sites_solution_hydrogens geom
_audit_creation_method SHELXL-2017/1
_audit_update_record
;
2018-11-07 deposited with the CCDC.
2018-11-27 downloaded from the CCDC.
;
_cell_angle_alpha 90
_cell_angle_beta 90
_cell_angle_gamma 120
_cell_formula_units_Z 6
_cell_length_a 63.7383(15)
_cell_length_b 63.7383(15)
_cell_length_c 25.3645(7)
_cell_measurement_reflns_used 9929
_cell_measurement_temperature 150(2)
_cell_measurement_theta_max 68.01
_cell_measurement_theta_min 2.23
_cell_volume 89240(4)
_computing_structure_refinement 'SHELXL-2017/1 (Sheldrick, 2017)'
_computing_structure_solution 'SHELXT 2014/5 (Sheldrick, 2014)'
_diffrn_ambient_temperature 150(2)
_diffrn_measured_fraction_theta_full 0.999
_diffrn_measured_fraction_theta_max 0.999
_diffrn_measurement_device_type 'BRUKER D8 VENTURE PHOTON II'
_diffrn_radiation_type CuK\a
_diffrn_radiation_wavelength 1.54178
_diffrn_reflns_av_R_equivalents 0.1101
_diffrn_reflns_av_unetI/netI 0.0390
_diffrn_reflns_Laue_measured_fraction_full 0.999
_diffrn_reflns_Laue_measured_fraction_max 0.999
_diffrn_reflns_limit_h_max 76
_diffrn_reflns_limit_h_min -44
_diffrn_reflns_limit_k_max 59
_diffrn_reflns_limit_k_min -76
_diffrn_reflns_limit_l_max 26
_diffrn_reflns_limit_l_min -30
_diffrn_reflns_number 352872
_diffrn_reflns_point_group_measured_fraction_full 0.999
_diffrn_reflns_point_group_measured_fraction_max 0.999
_diffrn_reflns_theta_full 67.679
_diffrn_reflns_theta_max 68.338
_diffrn_reflns_theta_min 1.917
_exptl_absorpt_coefficient_mu 1.333
_exptl_crystal_density_diffrn 0.823
_exptl_crystal_description block
_exptl_crystal_F_000 22176
_refine_diff_density_max 2.338
_refine_diff_density_min -1.904
_refine_diff_density_rms 0.127
_refine_ls_extinction_method none
_refine_ls_goodness_of_fit_ref 1.085
_refine_ls_hydrogen_treatment constr
_refine_ls_matrix_type fullcycle
_refine_ls_number_parameters 1204
_refine_ls_number_reflns 29233
_refine_ls_number_restraints 3472
_refine_ls_restrained_S_all 45.525
_refine_ls_R_factor_all 0.1370
_refine_ls_R_factor_gt 0.1174
_refine_ls_shift/su_max 0.008
_refine_ls_shift/su_mean 0.000
_refine_ls_structure_factor_coef Fsqd
_refine_ls_weighting_details 'w=1/[\s^2^(Fo^2^)+(0.0400P)^2^+850.0000P] where P=(Fo^2^+2Fc^2^)/3'
_refine_ls_weighting_scheme calc
_refine_ls_wR_factor_gt 0.2795
_refine_ls_wR_factor_ref 0.2881
_reflns_Friedel_coverage 0.000
_reflns_number_gt 20851
_reflns_number_total 29233
_reflns_threshold_expression 'I > 2\s(I)'
_cod_data_source_file c8qi01225c2.cif
_cod_data_source_block zjnu-100
_cod_original_cell_volume 89240(5)
_cod_database_code 4349958
_shelx_shelxl_version_number 2017/1
_shelx_space_group_comment
;
The symmetry employed for this shelxl refinement is uniquely defined
by the following loop, which should always be used as a source of
symmetry information in preference to the above space-group names.
They are only intended as comments.
;

loop_
_space_group_symop_operation_xyz
'x, y, z'
'x-y, x, z'
'-y, x-y, z'
'-x, -y, z'
'-x+y, -x, z'
'y, -x+y, z'
'-y, -x, -z'
'x-y, -y, -z'
'x, x-y, -z'
'y, x, -z'
'-x+y, y, -z'
'-x, -x+y, -z'
'-x, -y, -z'
'-x+y, -x, -z'
'y, -x+y, -z'
'x, y, -z'
'x-y, x, -z'
'-y, x-y, -z'
'y, x, z'
'-x+y, y, z'
'-x, -x+y, z'
'-y, -x, z'
'x-y, -y, z'
'x, x-y, z'

loop_
_atom_site_label
_atom_site_type_symbol
_atom_site_fract_x
_atom_site_fract_y
_atom_site_fract_z
_atom_site_U_iso_or_equiv
_atom_site_adp_type
_atom_site_occupancy
_atom_site_site_symmetry_order
_atom_site_calc_flag
_atom_site_refinement_flags_posn
_atom_site_refinement_flags_adp
_atom_site_refinement_flags_occupancy
_atom_site_disorder_assembly
_atom_site_disorder_group
Cu1 Cu 0.237496 0.474992 1.000000 0.1216(13) Uani 1 4 d DS TU P . .
Cu2 Cu 0.137691 0.275382 1.000000 0.0711(7) Uani 1 4 d DS TU P . .
Cu3 Cu 0.114201 0.228402 1.000000 0.0684(7) Uani 1 4 d DS TU P . .
Cu4 Cu 0.164691 0.164691 0.500000 0.0517(5) Uani 1 4 d S TU P . .
Cu5 Cu 0.122245 0.122245 0.500000 0.0569(6) Uani 1 4 d S TU P . .
Cu6 Cu 0.341006 0.476813 0.500000 0.0527(4) Uani 1 2 d S TU P . .
Cu7 Cu 0.335295 0.432689 0.500000 0.0543(4) Uani 1 2 d S TU P . .
Cu8 Cu 0.261775 0.523550 1.000000 0.1367(14) Uani 1 4 d DS TU P E .
Cu9 Cu 0.403252 0.596748 1.000000 0.0670(7) Uani 1 4 d S TU P . .
Cu10 Cu 0.427785 0.572215 1.000000 0.0598(6) Uani 1 4 d S TU P . .
Cu11 Cu 0.419590 0.419590 0.789386 0.0507(4) Uani 1 2 d S TU P . .
Cu12 Cu 0.390849 0.390849 0.714166 0.0514(4) Uani 1 2 d S TU P . .
Cu13 Cu 0.247970 0.334343 0.720246 0.0614(3) Uani 1 1 d . U . . .
Cu14 Cu 0.230018 0.350883 0.792193 0.0617(3) Uani 1 1 d . U . . .
O1 O 0.157163 0.314326 0.979992 0.093(4) Uiso 0.5 2 d DS U P . .
O2 O 0.196897 0.196897 0.500000 0.048(2) Uani 1 4 d DS TU P . .
O3 O 0.094615 0.189230 1.000000 0.056(2) Uani 1 4 d DS TU P . .
O4 O 0.088286 0.088286 0.500000 0.164(8) Uani 1 4 d S TU P . .
O5 O 0.260995 0.318346 0.665206 0.107(2) Uani 1 1 d D U . . .
O6 O 0.368553 0.368553 0.650823 0.089(3) Uani 1 2 d DS TU P . .
O7 O 0.441014 0.441014 0.853126 0.092(3) Uani 1 2 d DS TU P . .
O8 O 0.216331 0.366587 0.849065 0.123(3) Uani 1 1 d D U . . .
O9 O 0.447063 0.552937 1.000000 0.087(4) Uani 1 4 d S TU P . .
O10 O 0.384093 0.615907 1.000000 0.151(7) Uani 1 4 d S TU P . .
O11 O 0.345310 0.512107 0.500000 0.108(4) Uani 1 2 d S TU P . .
O12 O 0.329955 0.397056 0.519136 0.071(3) Uani 0.5 1 d . U P . .
O13 O 0.282239 0.564478 1.000000 0.187(6) Uani 1 4 d DS TU P . .
O14 O 0.217761 0.435522 1.000000 0.259(11) Uani 1 4 d DS TU P . .
O1_1 O 0.158161 0.158161 0.578359 0.0655(18) Uani 1 2 d DS TU P A .
O2_1 O 0.122816 0.122816 0.575916 0.0724(19) Uani 1 2 d DS TU P A .
O3_1 O 0.138428 0.231666 0.944243 0.0703(14) Uani 1 1 d . U . . .
O4_1 O 0.157015 0.271749 0.947334 0.0816(15) Uani 1 1 d . U . . .
O5_1 O 0.231360 0.304419 0.764727 0.0699(13) Uani 1 1 d . U . . .
O6_1 O 0.220094 0.321066 0.828654 0.0824(15) Uani 1 1 d . U . . .
C1_1 C 0.140106 0.140106 0.598881 0.067(2) Uani 1 2 d DS TU P . .
C2_1 C 0.139848 0.138008 0.658103 0.073(2) Uani 0.5 1 d DG U P A -1
C3_1 C 0.157016 0.157069 0.688338 0.070(2) Uani 0.5 1 d G U P A -1
H3_1 H 0.168468 0.171776 0.671833 0.083 Uiso 0.5 1 calc R U P B -1
C4_1 C 0.157427 0.154612 0.742721 0.074(3) Uani 0.5 1 d G U P A -1
C5_1 C 0.140671 0.133094 0.766870 0.083(3) Uani 0.5 1 d G U P A -1
H5_1 H 0.140953 0.131415 0.804039 0.100 Uiso 0.5 1 calc R U P C -1
C6_1 C 0.123504 0.114033 0.736636 0.088(3) Uani 0.5 1 d DG U P A -1
C7_1 C 0.123092 0.116489 0.682252 0.082(3) Uani 0.5 1 d G U P A -1
H7_1 H 0.111359 0.103462 0.661588 0.099 Uiso 0.5 1 calc R U P D -1
C22_1 C 0.105001 0.091209 0.763078 0.107(4) Uani 0.5 1 d D U P A -1
O8_1 O 0.089222 0.075061 0.735627 0.154(7) Uani 0.5 1 d D U P A -1
O7_1 O 0.104158 0.089256 0.810842 0.137(6) Uani 0.5 1 d D U P A -1
C8_1 C 0.176096 0.176096 0.775917 0.074(2) Uani 1 2 d S TU P . .
C9_1 C 0.174211 0.196169 0.789605 0.0686(18) Uani 1 1 d . U . . .
C10_1 C 0.192076 0.213971 0.820188 0.0654(16) Uani 1 1 d . U . . .
C11_1 C 0.212497 0.212497 0.835948 0.063(2) Uani 1 2 d S TU P . .
C12_1 C 0.232107 0.232107 0.872492 0.072(3) Uani 1 2 d S TU P . .
H12A_1 H 0.239354 0.247926 0.855032 0.108 Uiso 0.5 1 calc R U P . .
H12B_1 H 0.244713 0.227976 0.879753 0.108 Uiso 0.5 1 calc R U P . .
H12C_1 H 0.224603 0.232768 0.905706 0.108 Uiso 0.5 1 calc R U P . .
C13_1 C 0.152433 0.198606 0.772562 0.092(3) Uani 1 1 d . U . . .
H13A_1 H 0.154522 0.214051 0.785317 0.138 Uiso 1 1 calc R U . . .
H13B_1 H 0.137564 0.185225 0.787478 0.138 Uiso 1 1 calc R U . . .
H13C_1 H 0.151301 0.198099 0.734004 0.138 Uiso 1 1 calc R U . . .
C14_1 C 0.190414 0.235652 0.835609 0.0636(15) Uani 1 1 d . U . . .
C15_1 C 0.173809 0.233763 0.874149 0.0653(16) Uani 1 1 d . U . . .
H15_1 H 0.163241 0.218457 0.889630 0.078 Uiso 1 1 calc R U . . .
C16_1 C 0.172627 0.253715 0.889778 0.0651(16) Uani 1 1 d . U . . .
C17_1 C 0.188373 0.276433 0.868528 0.0672(16) Uani 1 1 d . U . . .
H17_1 H 0.187845 0.290279 0.880540 0.081 Uiso 1 1 calc R U . . .
C18_1 C 0.204854 0.278850 0.829762 0.0657(16) Uani 1 1 d . U . . .
C19_1 C 0.205931 0.258571 0.813914 0.0657(16) Uani 1 1 d . U . . .
H19_1 H 0.217385 0.260231 0.787894 0.079 Uiso 1 1 calc R U . . .
C20_1 C 0.154705 0.252112 0.930702 0.0675(17) Uani 1 1 d . U . . .
C21_1 C 0.220159 0.303229 0.804557 0.0683(18) Uani 1 1 d . U . . .
O1_2 O 0.259991 0.366598 0.687238 0.0748(14) Uani 1 1 d D U . . .
O2_2 O 0.241800 0.378528 0.745766 0.0874(15) Uani 1 1 d D U . . .
O3_2 O 0.315366 0.463288 0.553780 0.0694(14) Uani 1 1 d . U . . .
O4_2 O 0.311172 0.426116 0.553149 0.0775(15) Uani 1 1 d . U . . .
O5_2 O 0.266456 0.532912 0.929788 0.129(2) Uani 1 2 d DS TU P E .
O6_2 O 0.245873 0.491746 0.919662 0.125(2) Uani 1 2 d DS TU P . .
C1_2 C 0.254446 0.381496 0.705422 0.0721(18) Uani 1 1 d D U . . .
C2_2 C 0.261714 0.404104 0.675095 0.0731(17) Uani 1 1 d DG U . . .
C3_2 C 0.251794 0.418461 0.688537 0.0759(17) Uani 1 1 d G U . . .
H3_2 H 0.239824 0.413322 0.715364 0.091 Uiso 1 1 calc R U . . .
C4_2 C 0.259387 0.440337 0.662728 0.0772(17) Uani 1 1 d G U . . .
C5_2 C 0.276901 0.447856 0.623476 0.0709(16) Uani 1 1 d G U . . .
H5_2 H 0.282091 0.462807 0.605837 0.085 Uiso 1 1 calc R U . . .
C6_2 C 0.286822 0.433499 0.610033 0.0710(16) Uani 1 1 d G U . . .
C7_2 C 0.279229 0.411623 0.635842 0.0698(16) Uani 1 1 d G U . . .
H7_2 H 0.286009 0.401811 0.626654 0.084 Uiso 1 1 calc R U . . .
C8_2 C 0.246055 0.453897 0.676232 0.0788(18) Uani 1 1 d . U . . .
C9_2 C 0.256401 0.474954 0.704943 0.089(2) Uani 1 1 d . U . . .
C10_2 C 0.243046 0.486092 0.719735 0.102(2) Uani 1 2 d S TU P . .
C11_2 C 0.221633 0.443266 0.659443 0.082(2) Uani 1 2 d S TU P . .
C12_2 C 0.210455 0.420910 0.624669 0.088(3) Uani 1 2 d S TU P . .
H12A_2 H 0.192810 0.413778 0.624235 0.132 Uiso 0.5 1 calc R U P . .
H12B_2 H 0.214562 0.409067 0.638579 0.132 Uiso 0.5 1 calc R U P . .
H12C_2 H 0.216771 0.425441 0.588725 0.132 Uiso 0.5 1 calc R U P . .
C13_2 C 0.282001 0.486562 0.722485 0.106(3) Uani 1 1 d . U . . .
H13A_2 H 0.288661 0.476099 0.713471 0.159 Uiso 1 1 calc R U . . .
H13B_2 H 0.282806 0.489010 0.760738 0.159 Uiso 1 1 calc R U . . .
H13C_2 H 0.291448 0.502246 0.704835 0.159 Uiso 1 1 calc R U . . .
C14_2 C 0.254624 0.505412 0.753734 0.119(3) Uani 0.5 1 d G U P E -1
C15_2 C 0.270755 0.529168 0.739034 0.128(3) Uani 0.5 1 d DG U P E -1
H15_2 H 0.274539 0.533135 0.702870 0.154 Uiso 0.5 1 calc R U P F -1
C16_2 C 0.281349 0.547121 0.777246 0.139(4) Uani 0.5 1 d DG U P E -1
C17_2 C 0.275813 0.541317 0.830159 0.130(3) Uani 0.5 1 d DG U P E -1
H17_2 H 0.283054 0.553587 0.856276 0.156 Uiso 0.5 1 calc R U P G -1
C18_2 C 0.259682 0.517561 0.844860 0.129(3) Uani 0.5 1 d DG U P E -1
C19_2 C 0.249088 0.499608 0.806648 0.124(3) Uani 0.5 1 d G U P E -1
H19_2 H 0.238063 0.483372 0.816695 0.149 Uiso 0.5 1 calc R U P H -1
C22_2 C 0.297361 0.571484 0.762187 0.152(5) Uani 0.5 1 d D U P E -1
O7_2 O 0.308395 0.589679 0.788774 0.207(7) Uani 0.5 1 d D U P E -1
O8_2 O 0.305203 0.578049 0.718087 0.195(7) Uani 0.5 1 d D U P E -1
C20_2 C 0.306076 0.442302 0.568685 0.0675(17) Uani 1 1 d . U . . .
C21_2 C 0.257095 0.514190 0.904605 0.116(2) Uani 1 2 d DS TU P . .
O1_3 O 0.216723 0.322747 0.679335 0.0722(13) Uani 1 1 d . U . . .
O2_3 O 0.202331 0.333449 0.747588 0.0860(16) Uani 1 1 d . U . . .
O3_3 O 0.035041 0.181570 0.500000 0.0605(16) Uani 1 2 d S TU P . .
O4_3 O 0.035693 0.146630 0.500000 0.0636(17) Uani 1 2 d S TU P . .
C1_3 C 0.200932 0.325022 0.701582 0.0666(17) Uani 1 1 d . U . . .
C2_3 C 0.177860 0.318088 0.671784 0.0629(16) Uani 1 1 d . U . . .
C3_3 C 0.161952 0.323904 0.694909 0.064(2) Uani 1 2 d S TU P . .
H3_3 H 0.166084 0.332169 0.727762 0.076 Uiso 1 2 calc R U P . .
C4_3 C 0.171850 0.305794 0.623544 0.0573(16) Uani 1 1 d . U . . .
H4_3 H 0.182636 0.301509 0.607409 0.069 Uiso 1 1 calc R U . . .
C5_3 C 0.149934 0.299868 0.599287 0.0562(18) Uani 1 2 d S TU P . .
C6_3 C 0.143336 0.286672 0.547450 0.0541(18) Uani 1 2 d S TU P . .
C7_3 C 0.130415 0.260830 0.548479 0.0519(18) Uani 1 2 d S TU P . .
C8_3 C 0.150039 0.300078 0.500000 0.053(2) Uani 1 4 d S TU P . .
C9_3 C 0.163608 0.327216 0.500000 0.065(4) Uani 1 4 d S TU P . .
H9A_3 H 0.180104 0.333134 0.486968 0.098 Uiso 0.25 1 calc R U P . .
H9B_3 H 0.164290 0.333134 0.535975 0.098 Uiso 0.25 1 calc R U P . .
H9C_3 H 0.155308 0.333134 0.477057 0.098 Uiso 0.25 1 calc R U P . .
C10_3 C 0.123717 0.247434 0.599873 0.065(3) Uani 1 2 d S TU P . .
H10A_3 H 0.106279 0.235832 0.600358 0.097 Uiso 0.5 1 calc R U P . .
H10B_3 H 0.127821 0.258977 0.628929 0.097 Uiso 0.5 1 calc R U P . .
H10C_3 H 0.132671 0.238733 0.603939 0.097 Uiso 0.5 1 calc R U P . .
C11_3 C 0.124372 0.248744 0.500000 0.050(2) Uani 1 4 d S TU P . .
C12_3 C 0.110668 0.221336 0.500000 0.053(2) Uani 1 4 d S TU P . .
C13_3 C 0.085265 0.208622 0.500000 0.0533(19) Uani 1 2 d S TU P . .
H13_3 H 0.076573 0.217140 0.500000 0.064 Uiso 1 2 calc R U P . .
C14_3 C 0.072969 0.183549 0.500000 0.0546(19) Uani 1 2 d S TU P . .
C15_3 C 0.085391 0.170782 0.500000 0.056(2) Uani 1 4 d S TU P . .
H15_3 H 0.076785 0.153572 0.500000 0.067 Uiso 1 4 calc R U P . .
C16_3 C 0.045559 0.169189 0.500000 0.0531(19) Uani 1 2 d S TU P . .
O1_4 O 0.276546 0.349730 0.768089 0.0692(13) Uani 1 1 d . U . . .
O2_4 O 0.261967 0.364927 0.826563 0.0732(14) Uani 1 1 d . U . . .
O3_4 O 0.364703 0.389094 0.756010 0.0768(15) Uani 1 1 d . U . . .
O4_4 O 0.388499 0.413500 0.819614 0.0587(12) Uani 1 1 d . U . . .
O5_4 O 0.269166 0.477974 1.000000 0.092(2) Uani 1 2 d S TU P . .
O6_4 O 0.289378 0.518089 1.000000 0.099(2) Uani 1 2 d S TU P . .
O7_4 O 0.376073 0.561736 1.000000 0.0734(18) Uani 1 2 d S TU P . .
O8_4 O 0.396999 0.542246 1.000000 0.0695(17) Uani 1 2 d S TU P . .
C1_4 C 0.278179 0.362658 0.807172 0.0572(16) Uani 1 1 d . U . . .
C2_4 C 0.303148 0.377925 0.831645 0.0584(15) Uani 1 1 d . U . . .
C3_4 C 0.304988 0.389603 0.879094 0.0589(15) Uani 1 1 d . U . . .
H3_4 H 0.290732 0.387207 0.896383 0.071 Uiso 1 1 calc R U . . .
C4_4 C 0.327692 0.404880 0.901643 0.0571(14) Uani 1 1 d . U . . .
C6_4 C 0.348334 0.408100 0.875218 0.0564(14) Uani 1 1 d . U . . .
H6_4 H 0.363908 0.418556 0.889679 0.068 Uiso 1 1 calc R U . . .
C7_4 C 0.346318 0.396144 0.827907 0.0573(14) Uani 1 1 d . U . . .
C8_4 C 0.323154 0.380742 0.806641 0.0591(15) Uani 1 1 d . U . . .
H8_4 H 0.321575 0.372312 0.774666 0.071 Uiso 1 1 calc R U . . .
C9_4 C 0.329517 0.417154 0.952948 0.0582(15) Uani 1 1 d . U . . .
C10_4 C 0.368201 0.399753 0.799237 0.0594(16) Uani 1 1 d . U . . .
C11_4 C 0.331695 0.440513 0.952181 0.0577(15) Uani 1 1 d . U . . .
C12_4 C 0.328865 0.406099 1.000000 0.058(2) Uani 1 2 d S TU P . .
C13_4 C 0.332592 0.451708 1.000000 0.0614(19) Uani 1 2 d S TU P . .
C14_4 C 0.326572 0.381595 1.000000 0.064(3) Uani 1 2 d S TU P . .
H14A_4 H 0.310909 0.369773 0.984820 0.096 Uiso 0.5 1 calc R U P . .
H14B_4 H 0.327632 0.376904 1.036267 0.096 Uiso 0.5 1 calc R U P . .
H14C_4 H 0.339670 0.382036 0.978913 0.096 Uiso 0.5 1 calc R U P . .
C15_4 C 0.333185 0.475953 1.000000 0.0640(19) Uani 1 2 d S TU P . .
C16_4 C 0.332436 0.452670 0.900130 0.068(2) Uani 1 1 d . U . . .
H16A_4 H 0.334741 0.443836 0.871183 0.101 Uiso 1 1 calc R U . . .
H16B_4 H 0.345894 0.469426 0.900552 0.101 Uiso 1 1 calc R U . . .
H16C_4 H 0.317151 0.452588 0.895087 0.101 Uiso 1 1 calc R U . . .
C17_4 C 0.311655 0.476321 1.000000 0.0714(19) Uani 1 2 d S TU P E .
H17_4 H 0.296754 0.461413 1.000000 0.086 Uiso 1 2 calc R U P . .
C18_4 C 0.311267 0.497913 1.000000 0.0743(19) Uani 1 2 d S TU P . .
C19_4 C 0.332977 0.520156 1.000000 0.0699(19) Uani 1 2 d S TU P E .
H19_4 H 0.332999 0.535072 1.000000 0.084 Uiso 1 2 calc R U P . .
C20_4 C 0.354802 0.519553 1.000000 0.0686(19) Uani 1 2 d S TU P . .
C21_4 C 0.354830 0.497764 1.000000 0.0655(19) Uani 1 2 d S TU P E .
H21_4 H 0.369768 0.497830 1.000000 0.079 Uiso 1 2 calc R U P . .
C22_4 C 0.287510 0.497568 1.000000 0.081(2) Uani 1 2 d S TU P E .
C23_4 C 0.377738 0.543129 1.000000 0.070(2) Uani 1 2 d S TU P E .
O1_5 O 0.420884 0.396085 0.684140 0.0746(15) Uani 1 1 d D U . . .
O2_5 O 0.445908 0.420464 0.747009 0.0594(12) Uani 1 1 d D U . . .
O3_5 O 0.445732 0.360093 0.553215 0.0756(15) Uani 1 1 d . U . . .
O4_5 O 0.483289 0.365301 0.553676 0.0633(13) Uani 1 1 d . U . . .
O5_5 O 0.576142 0.423858 0.922826 0.0730(18) Uani 1 2 d S TU P . .
O6_5 O 0.596619 0.403381 0.924679 0.0773(19) Uani 1 2 d S TU P . .
O7_5 O 0.609643 0.390357 0.681891 0.164(4) Uani 1 2 d DS TU P . .
O8_5 O 0.619510 0.380490 0.759438 0.164(4) Uani 1 2 d DS TU P . .
C1_5 C 0.441141 0.407986 0.705289 0.0630(17) Uani 1 1 d D U . . .
C2_5 C 0.461497 0.407034 0.678590 0.0631(16) Uani 1 1 d D U . . .
C3_5 C 0.485619 0.420663 0.695230 0.0613(15) Uani 1 1 d . U . . .
H3_5 H 0.489607 0.431740 0.723629 0.074 Uiso 1 1 calc R U . . .
C4_5 C 0.503828 0.418230 0.670813 0.0611(15) Uani 1 1 d . U . . .
C5_5 C 0.497891 0.401602 0.630824 0.0606(15) Uani 1 1 d . U . . .
H5_5 H 0.510124 0.399406 0.614766 0.073 Uiso 1 1 calc R U . . .
C6_5 C 0.473783 0.387886 0.613744 0.0625(16) Uani 1 1 d . U . . .
C7_5 C 0.456357 0.391306 0.637376 0.0648(16) Uani 1 1 d . U . . .
H7_5 H 0.440180 0.382468 0.624730 0.078 Uiso 1 1 calc R U . . .
C8_5 C 0.529604 0.432961 0.688193 0.0602(15) Uani 1 1 d . U . . .
C9_5 C 0.540044 0.421352 0.715132 0.0656(17) Uani 1 1 d . U . . .
C10_5 C 0.543024 0.456976 0.674506 0.060(2) Uani 1 2 d S TU P . .
C11_5 C 0.564953 0.435047 0.728976 0.071(2) Uani 1 2 d S TU P . .
C12_5 C 0.525660 0.395666 0.730563 0.076(2) Uani 1 1 d . U . . .
H12A_5 H 0.510868 0.387673 0.709249 0.114 Uiso 1 1 calc R U . . .
H12B_5 H 0.521334 0.394556 0.767942 0.114 Uiso 1 1 calc R U . . .
H12C_5 H 0.535216 0.387693 0.724757 0.114 Uiso 1 1 calc R U . . .
C13_5 C 0.531379 0.468621 0.641456 0.069(3) Uani 1 2 d S TU P . .
H13A_5 H 0.542164 0.477706 0.612202 0.103 Uiso 0.5 1 calc R U P . .
H13B_5 H 0.528697 0.479652 0.663642 0.103 Uiso 0.5 1 calc R U P . .
H13C_5 H 0.515840 0.455941 0.627420 0.103 Uiso 0.5 1 calc R U P . .
C14_5 C 0.576452 0.423548 0.757880 0.077(2) Uani 1 2 d S TU P . .
C15_5 C 0.587093 0.412907 0.732342 0.089(2) Uani 1 2 d DS TU P . .
H15_5 H 0.587195 0.412805 0.694891 0.107 Uiso 1 2 calc R U P . .
C16_5 C 0.598129 0.401871 0.760328 0.098(2) Uani 1 2 d DS TU P . .
C17_5 C 0.576323 0.423677 0.813611 0.075(2) Uani 1 2 d S TU P . .
H17_5 H 0.568816 0.431184 0.831921 0.091 Uiso 1 2 calc R U P . .
C18_5 C 0.467568 0.369726 0.569491 0.0664(18) Uani 1 1 d . U . . .
C19_5 C 0.597717 0.402283 0.817212 0.087(2) Uani 1 2 d DS TU P . .
H19_5 H 0.605016 0.394984 0.837051 0.105 Uiso 1 2 calc R U P . .
C20_5 C 0.587088 0.412912 0.841643 0.079(2) Uani 1 2 d S TU P . .
C21_5 C 0.586583 0.413417 0.900603 0.078(2) Uani 1 2 d S TU P . .
C22_5 C 0.610159 0.389841 0.731086 0.115(3) Uani 1 2 d DS TU P . .

loop_
_atom_site_aniso_label
_atom_site_aniso_U_11
_atom_site_aniso_U_22
_atom_site_aniso_U_33
_atom_site_aniso_U_23
_atom_site_aniso_U_13
_atom_site_aniso_U_12
Cu1 0.0853(15) 0.150(3) 0.151(3) 0.000 0.000 0.0749(16)
Cu2 0.0630(11) 0.0907(19) 0.0687(16) 0.000 0.000 0.0454(10)
Cu3 0.0636(11) 0.0700(16) 0.0737(17) 0.000 0.000 0.0350(8)
Cu4 0.0456(9) 0.0456(9) 0.0671(14) 0.000 0.000 0.0251(10)
Cu5 0.0507(9) 0.0507(9) 0.0711(15) 0.000 0.000 0.0266(11)
Cu6 0.0576(9) 0.0526(9) 0.0482(8) 0.000 0.000 0.0277(8)
Cu7 0.0528(9) 0.0487(9) 0.0574(9) 0.000 0.000 0.0226(8)
Cu8 0.0876(15) 0.163(4) 0.184(4) 0.000 0.000 0.0817(18)
Cu9 0.0653(12) 0.0653(12) 0.0788(17) 0.000 0.000 0.0389(13)
Cu10 0.0538(10) 0.0538(10) 0.0743(16) 0.000 0.000 0.0288(11)
Cu11 0.0505(6) 0.0505(6) 0.0514(9) -0.0054(6) -0.0054(6) 0.0256(7)
Cu12 0.0528(6) 0.0528(6) 0.0474(8) -0.0039(6) -0.0039(6) 0.0254(7)
Cu13 0.0540(7) 0.0665(7) 0.0544(7) -0.0009(6) 0.0061(5) 0.0232(6)
Cu14 0.0540(7) 0.0697(8) 0.0559(7) -0.0003(6) 0.0000(6) 0.0266(6)
O2 0.044(3) 0.044(3) 0.048(5) 0.000 0.000 0.015(4)
O3 0.061(5) 0.072(5) 0.038(5) 0.000 0.000 0.036(3)
O4 0.115(7) 0.115(7) 0.140(12) 0.000 0.000 -0.034(8)
O5 0.103(5) 0.111(5) 0.109(5) -0.015(4) 0.026(4) 0.054(5)
O6 0.079(4) 0.079(4) 0.064(5) -0.016(4) -0.016(4) 0.007(5)
O7 0.090(5) 0.090(5) 0.095(6) -0.038(5) -0.038(5) 0.043(6)
O8 0.135(6) 0.164(7) 0.100(5) -0.022(5) 0.022(5) 0.098(6)
O9 0.069(5) 0.069(5) 0.131(10) 0.000 0.000 0.039(6)
O10 0.219(15) 0.219(15) 0.131(14) 0.000 0.000 0.197(16)
O11 0.122(9) 0.070(5) 0.152(10) 0.000 0.000 0.061(6)
O12 0.078(6) 0.054(5) 0.080(7) 0.005(4) 0.001(5) 0.032(5)
O13 0.210(13) 0.140(7) 0.188(12) 0.000 0.000 0.070(3)
O14 0.152(13) 0.136(7) 0.48(3) 0.000 0.000 0.068(4)
O1_1 0.063(2) 0.063(2) 0.065(3) 0.000(2) 0.000(2) 0.028(3)
O2_1 0.069(2) 0.069(2) 0.075(4) 0.000(3) 0.000(3) 0.030(3)
O3_1 0.064(3) 0.077(3) 0.072(3) 0.012(3) 0.011(2) 0.037(2)
O4_1 0.082(3) 0.081(3) 0.087(3) 0.020(3) 0.029(3) 0.045(3)
O5_1 0.068(3) 0.071(3) 0.064(3) 0.007(2) 0.004(2) 0.029(2)
O6_1 0.077(3) 0.080(3) 0.070(3) 0.004(2) 0.010(3) 0.025(3)
C1_1 0.064(3) 0.064(3) 0.072(4) 0.000(3) 0.000(3) 0.031(3)
C2_1 0.070(4) 0.067(4) 0.074(3) 0.001(4) 0.001(4) 0.029(3)
C3_1 0.068(4) 0.066(4) 0.073(4) 0.000(4) 0.000(4) 0.032(3)
C4_1 0.072(4) 0.070(4) 0.072(4) 0.003(4) 0.005(4) 0.028(4)
C5_1 0.080(4) 0.074(4) 0.077(4) 0.000(4) 0.003(4) 0.023(4)
C6_1 0.082(5) 0.075(4) 0.079(4) 0.004(4) 0.001(4) 0.020(4)
C7_1 0.077(4) 0.073(4) 0.079(4) 0.002(4) -0.001(4) 0.024(4)
C22_1 0.100(6) 0.085(6) 0.088(5) 0.003(5) 0.002(5) 0.011(5)
O8_1 0.132(9) 0.105(8) 0.121(8) 0.015(7) -0.014(7) -0.020(7)
O7_1 0.133(9) 0.098(8) 0.098(6) 0.024(6) -0.002(7) -0.004(7)
C8_1 0.072(3) 0.072(3) 0.067(4) 0.003(3) 0.003(3) 0.027(3)
C9_1 0.065(3) 0.073(3) 0.065(4) 0.005(3) 0.001(3) 0.033(3)
C10_1 0.064(3) 0.071(3) 0.063(3) 0.003(3) 0.003(3) 0.035(3)
C11_1 0.067(3) 0.067(3) 0.061(4) 0.003(3) 0.003(3) 0.039(3)
C12_1 0.074(5) 0.074(5) 0.080(7) -0.002(4) -0.002(4) 0.045(5)
C13_1 0.064(5) 0.106(6) 0.096(6) 0.004(5) -0.002(5) 0.034(5)
C14_1 0.063(3) 0.071(3) 0.061(3) 0.005(3) 0.000(3) 0.037(2)
C15_1 0.063(3) 0.071(3) 0.062(3) 0.012(3) 0.007(3) 0.034(3)
C16_1 0.064(3) 0.072(3) 0.064(3) 0.013(3) 0.010(3) 0.037(3)
C17_1 0.064(3) 0.072(3) 0.066(3) 0.011(3) 0.009(3) 0.035(3)
C18_1 0.064(3) 0.071(3) 0.060(3) 0.007(3) 0.004(3) 0.032(3)
C19_1 0.062(3) 0.074(3) 0.061(3) 0.009(3) 0.007(3) 0.034(3)
C20_1 0.065(3) 0.072(3) 0.071(4) 0.016(3) 0.010(3) 0.038(3)
C21_1 0.061(3) 0.074(3) 0.061(3) 0.003(3) 0.006(3) 0.027(3)
O1_2 0.066(3) 0.079(3) 0.068(3) 0.012(2) 0.006(2) 0.028(2)
O2_2 0.082(3) 0.096(3) 0.076(3) 0.011(3) 0.013(3) 0.038(3)
O3_2 0.068(3) 0.080(3) 0.065(3) 0.006(3) 0.010(2) 0.041(3)
O4_2 0.074(3) 0.076(3) 0.079(3) 0.011(3) 0.014(3) 0.035(3)
O5_2 0.103(4) 0.150(4) 0.150(4) -0.011(4) -0.0053(18) 0.075(2)
O6_2 0.104(4) 0.152(5) 0.133(4) -0.010(4) -0.0052(18) 0.076(2)
C1_2 0.062(3) 0.084(4) 0.069(4) 0.011(3) 0.006(3) 0.036(3)
C2_2 0.063(3) 0.087(3) 0.067(3) 0.015(3) 0.003(3) 0.036(3)
C3_2 0.065(3) 0.091(3) 0.071(3) 0.015(3) 0.008(3) 0.038(3)
C4_2 0.067(3) 0.094(3) 0.073(3) 0.015(3) 0.007(3) 0.042(3)
C5_2 0.063(3) 0.086(3) 0.066(3) 0.012(3) 0.005(3) 0.040(3)
C6_2 0.063(3) 0.085(3) 0.066(3) 0.010(3) 0.005(3) 0.038(3)
C7_2 0.060(3) 0.084(3) 0.065(3) 0.010(3) 0.005(3) 0.035(3)
C8_2 0.069(3) 0.099(4) 0.076(4) 0.017(3) 0.006(3) 0.048(3)
C9_2 0.078(4) 0.108(4) 0.084(4) 0.012(4) 0.007(3) 0.049(3)
C10_2 0.094(4) 0.120(4) 0.101(4) 0.005(4) 0.0027(19) 0.060(2)
C11_2 0.074(4) 0.102(5) 0.080(5) 0.014(4) 0.007(2) 0.051(2)
C12_2 0.080(6) 0.101(7) 0.090(8) 0.009(6) 0.005(3) 0.051(4)
C13_2 0.095(5) 0.132(7) 0.080(6) 0.006(5) -0.002(5) 0.049(5)
C14_2 0.100(4) 0.137(5) 0.122(4) -0.005(4) 0.001(4) 0.063(4)
C15_2 0.109(5) 0.144(5) 0.132(5) -0.008(4) 0.001(5) 0.063(4)
C16_2 0.116(5) 0.151(5) 0.140(5) -0.008(5) -0.003(5) 0.058(5)
C17_2 0.109(5) 0.147(5) 0.136(5) -0.011(4) 0.000(4) 0.065(4)
C18_2 0.105(4) 0.146(5) 0.140(4) -0.008(4) -0.002(4) 0.066(4)
C19_2 0.104(4) 0.146(5) 0.127(4) -0.009(4) -0.001(4) 0.066(4)
C22_2 0.128(6) 0.156(6) 0.144(6) -0.007(6) -0.002(6) 0.050(6)
O7_2 0.180(10) 0.183(9) 0.177(9) -0.015(8) -0.014(9) 0.030(9)
O8_2 0.171(10) 0.185(10) 0.157(8) 0.005(8) 0.002(9) 0.036(9)
C20_2 0.061(3) 0.079(4) 0.060(3) 0.009(3) 0.008(3) 0.034(3)
C21_2 0.088(4) 0.144(5) 0.135(4) -0.008(4) -0.004(2) 0.072(2)
O1_3 0.063(3) 0.080(3) 0.064(3) 0.002(2) 0.002(2) 0.029(2)
O2_3 0.070(3) 0.101(3) 0.072(3) -0.012(3) -0.004(2) 0.032(3)
O3_3 0.047(3) 0.061(3) 0.072(4) 0.000 0.000 0.026(3)
O4_3 0.048(3) 0.060(3) 0.078(4) 0.000 0.000 0.024(3)
C1_3 0.061(3) 0.072(4) 0.064(3) -0.003(3) -0.001(3) 0.031(3)
C2_3 0.058(3) 0.067(3) 0.060(3) 0.000(3) -0.002(3) 0.028(3)
C3_3 0.064(3) 0.066(4) 0.061(4) -0.006(4) -0.0029(18) 0.0331(19)
C4_3 0.055(3) 0.063(3) 0.056(3) 0.000(3) 0.000(3) 0.032(3)
C5_3 0.055(3) 0.059(3) 0.055(3) -0.001(3) -0.0005(15) 0.0297(17)
C6_3 0.050(3) 0.057(4) 0.058(4) -0.002(3) -0.0008(14) 0.0284(18)
C7_3 0.047(3) 0.058(4) 0.055(4) 0.000(3) 0.0002(14) 0.0288(18)
C8_3 0.050(4) 0.057(4) 0.055(4) 0.000 0.000 0.028(2)
C9_3 0.064(7) 0.059(6) 0.070(8) 0.000 0.000 0.030(3)
C10_3 0.065(5) 0.065(5) 0.065(5) 0.003(4) 0.002(2) 0.032(3)
C11_3 0.043(4) 0.057(4) 0.056(4) 0.000 0.000 0.0284(19)
C12_3 0.048(4) 0.056(4) 0.058(4) 0.000 0.000 0.0279(19)
C13_3 0.046(3) 0.056(3) 0.061(4) 0.000 0.000 0.028(3)
C14_3 0.046(3) 0.056(4) 0.064(4) 0.000 0.000 0.027(3)
C15_3 0.049(3) 0.056(4) 0.064(4) 0.000 0.000 0.028(2)
C16_3 0.044(4) 0.055(4) 0.063(4) 0.000 0.000 0.027(3)
O1_4 0.061(3) 0.072(3) 0.068(3) 0.001(2) -0.004(2) 0.029(2)
O2_4 0.062(3) 0.078(3) 0.066(3) -0.007(2) 0.000(2) 0.025(2)
O3_4 0.060(3) 0.091(3) 0.066(3) -0.013(3) -0.002(2) 0.029(3)
O4_4 0.055(2) 0.068(3) 0.056(3) -0.002(2) 0.002(2) 0.033(2)
O5_4 0.074(3) 0.106(4) 0.106(4) 0.000 0.000 0.053(3)
O6_4 0.073(4) 0.111(4) 0.117(4) 0.000 0.000 0.049(3)
O7_4 0.059(3) 0.080(4) 0.086(4) 0.000 0.000 0.039(3)
O8_4 0.060(3) 0.070(3) 0.085(4) 0.000 0.000 0.037(3)
C1_4 0.056(3) 0.063(3) 0.053(3) 0.005(3) -0.001(3) 0.030(3)
C2_4 0.058(3) 0.063(3) 0.055(3) 0.004(3) 0.000(3) 0.031(2)
C3_4 0.054(3) 0.064(3) 0.056(3) 0.004(3) 0.000(3) 0.027(2)
C4_4 0.055(3) 0.064(3) 0.055(3) 0.004(2) 0.001(2) 0.031(2)
C6_4 0.054(3) 0.062(3) 0.055(3) 0.003(3) -0.001(2) 0.031(2)
C7_4 0.057(3) 0.065(3) 0.054(3) 0.005(3) 0.001(2) 0.034(2)
C8_4 0.058(3) 0.065(3) 0.054(3) 0.003(3) -0.004(2) 0.031(2)
C9_4 0.050(3) 0.066(3) 0.057(3) 0.000(3) 0.001(3) 0.028(3)
C10_4 0.057(3) 0.069(3) 0.054(3) 0.002(3) -0.002(3) 0.033(3)
C11_4 0.050(3) 0.070(3) 0.055(3) 0.003(3) 0.001(3) 0.031(3)
C12_4 0.050(4) 0.067(4) 0.055(4) 0.000 0.000 0.028(3)
C13_4 0.053(3) 0.073(4) 0.061(3) 0.000 0.000 0.033(3)
C14_4 0.064(6) 0.075(6) 0.054(6) 0.000 0.000 0.035(5)
C15_4 0.056(3) 0.077(3) 0.064(4) 0.000 0.000 0.037(3)
C16_4 0.071(5) 0.075(5) 0.058(4) 0.003(4) 0.003(4) 0.037(4)
C17_4 0.059(3) 0.083(4) 0.077(4) 0.000 0.000 0.039(3)
C18_4 0.061(3) 0.088(4) 0.082(4) 0.000 0.000 0.043(3)
C19_4 0.060(3) 0.081(3) 0.079(3) 0.000 0.000 0.043(3)
C20_4 0.059(3) 0.078(3) 0.076(4) 0.000 0.000 0.040(3)
C21_4 0.057(3) 0.077(3) 0.073(4) 0.000 0.000 0.041(3)
C22_4 0.063(4) 0.096(4) 0.091(4) 0.000 0.000 0.045(3)
C23_4 0.060(4) 0.076(4) 0.080(4) 0.000 0.000 0.038(3)
O1_5 0.058(3) 0.078(3) 0.075(3) -0.019(3) 0.004(2) 0.024(3)
O2_5 0.057(3) 0.054(3) 0.068(3) -0.006(2) 0.003(2) 0.027(2)
O3_5 0.065(3) 0.078(3) 0.075(3) -0.014(3) 0.001(3) 0.028(3)
O4_5 0.064(3) 0.065(3) 0.061(3) -0.006(2) 0.003(2) 0.032(2)
O5_5 0.077(3) 0.077(3) 0.076(4) -0.0002(18) 0.0002(18) 0.047(3)
O6_5 0.082(3) 0.082(3) 0.082(4) 0.0007(19) -0.0007(19) 0.052(3)
O7_5 0.194(6) 0.194(6) 0.123(6) -0.019(3) 0.019(3) 0.111(7)
O8_5 0.189(6) 0.189(6) 0.162(8) 0.005(4) -0.005(4) 0.129(6)
C1_5 0.056(3) 0.060(3) 0.067(3) -0.006(3) 0.004(3) 0.025(3)
C2_5 0.059(3) 0.060(3) 0.066(3) -0.008(3) 0.004(3) 0.027(3)
C3_5 0.059(3) 0.058(3) 0.066(3) -0.002(3) 0.004(3) 0.028(2)
C4_5 0.060(3) 0.058(3) 0.062(3) -0.002(3) 0.003(3) 0.028(2)
C5_5 0.059(3) 0.059(3) 0.063(3) -0.002(3) 0.007(3) 0.029(2)
C6_5 0.062(3) 0.058(3) 0.063(3) -0.007(3) 0.004(3) 0.027(2)
C7_5 0.060(3) 0.061(3) 0.066(3) -0.006(3) 0.002(3) 0.025(2)
C8_5 0.059(3) 0.060(3) 0.062(3) -0.005(3) 0.007(3) 0.030(3)
C9_5 0.066(3) 0.066(3) 0.064(4) -0.003(3) 0.006(3) 0.033(3)
C10_5 0.062(3) 0.062(3) 0.056(4) -0.005(2) 0.005(2) 0.030(3)
C11_5 0.075(3) 0.075(3) 0.066(4) -0.004(2) 0.004(2) 0.040(3)
C12_5 0.081(5) 0.069(4) 0.075(5) 0.008(4) 0.001(4) 0.035(4)
C13_5 0.067(4) 0.067(4) 0.066(6) 0.001(3) -0.001(3) 0.029(5)
C14_5 0.085(3) 0.085(3) 0.075(4) 0.000(2) 0.000(2) 0.052(3)
C15_5 0.099(3) 0.099(3) 0.082(4) -0.002(2) 0.002(2) 0.059(3)
C16_5 0.108(3) 0.108(3) 0.092(4) -0.003(2) 0.003(2) 0.064(3)
C17_5 0.084(3) 0.084(3) 0.076(4) -0.0020(19) 0.0020(19) 0.056(3)
C18_5 0.067(3) 0.061(3) 0.063(3) -0.004(3) 0.002(3) 0.025(3)
C19_5 0.098(3) 0.098(3) 0.086(4) 0.002(2) -0.002(2) 0.064(3)
C20_5 0.086(3) 0.086(3) 0.079(4) -0.0001(18) 0.0001(18) 0.054(3)
C21_5 0.082(3) 0.082(3) 0.080(4) 0.002(2) -0.002(2) 0.048(4)
C22_5 0.129(4) 0.129(4) 0.107(5) -0.005(3) 0.005(3) 0.081(4)

loop_
_atom_type_symbol
_atom_type_description
_atom_type_scat_dispersion_real
_atom_type_scat_dispersion_imag
_atom_type_scat_source
Cu Cu -1.9646 0.5888 'International Tables Vol C Tables 4.2.6.8 and 6.1.1.4'
O O 0.0492 0.0322 'International Tables Vol C Tables 4.2.6.8 and 6.1.1.4'
C C 0.0181 0.0091 'International Tables Vol C Tables 4.2.6.8 and 6.1.1.4'
H H 0.0000 0.0000 'International Tables Vol C Tables 4.2.6.8 and 6.1.1.4'

loop_
_geom_angle_atom_site_label_1
_geom_angle_atom_site_label_2
_geom_angle_atom_site_label_3
_geom_angle
_geom_angle_site_symmetry_1
_geom_angle_site_symmetry_3
O5_4 Cu1 O5_4 170.2 20 .
O5_4 Cu1 O14 94.9 20 .
O5_4 Cu1 O14 94.9 . .
O5_4 Cu1 O6_2 88.0 20 16_557
O5_4 Cu1 O6_2 88.0 . 16_557
O14 Cu1 O6_2 114.4 . 16_557
O5_4 Cu1 O6_2 88.0 20 .
O5_4 Cu1 O6_2 88.0 . .
O14 Cu1 O6_2 114.4 . .
O6_2 Cu1 O6_2 131.2 16_557 .
O5_4 Cu1 Cu8 85.1 20 .
O5_4 Cu1 Cu8 85.1 . .
O14 Cu1 Cu8 180.0 . .
O6_2 Cu1 Cu8 65.6 16_557 .
O6_2 Cu1 Cu8 65.6 . .
O4_1 Cu2 O4_1 88.9 16_557 .
O4_1 Cu2 O4_1 167.9 16_557 20
O4_1 Cu2 O4_1 89.9 . 20
O4_1 Cu2 O4_1 89.9 16_557 11_557
O4_1 Cu2 O4_1 167.9 . 11_557
O4_1 Cu2 O4_1 88.9 20 11_557
O4_1 Cu2 O1 86.6 16_557 16_557
O4_1 Cu2 O1 105.3 . 16_557
O4_1 Cu2 O1 105.3 20 16_557
O4_1 Cu2 O1 86.6 11_557 16_557
O4_1 Cu2 O1 105.3 16_557 .
O4_1 Cu2 O1 86.6 . .
O4_1 Cu2 O1 86.6 20 .
O4_1 Cu2 O1 105.3 11_557 .
O1 Cu2 O1 26.6 16_557 .
O4_1 Cu2 Cu3 84.0 16_557 .
O4_1 Cu2 Cu3 84.0 . .
O4_1 Cu2 Cu3 84.0 20 .
O4_1 Cu2 Cu3 84.0 11_557 .
O1 Cu2 Cu3 166.7 16_557 .
O1 Cu2 Cu3 166.7 . .
O3_1 Cu3 O3_1 169.8 16_557 20
O3_1 Cu3 O3_1 90.6 16_557 11_557
O3_1 Cu3 O3_1 88.5 20 11_557
O3_1 Cu3 O3_1 88.5 16_557 .
O3_1 Cu3 O3_1 90.6 20 .
O3_1 Cu3 O3_1 169.8 11_557 .
O3_1 Cu3 O3 95.1 16_557 .
O3_1 Cu3 O3 95.1 20 .
O3_1 Cu3 O3 95.1 11_557 .
O3_1 Cu3 O3 95.1 . .
O3_1 Cu3 Cu2 84.9 16_557 .
O3_1 Cu3 Cu2 84.9 20 .
O3_1 Cu3 Cu2 84.9 11_557 .
O3_1 Cu3 Cu2 84.9 . .
O3 Cu3 Cu2 180.0 . .
O3_3 Cu4 O3_3 177.6 20 15_556
O3_3 Cu4 O1_1 89.8 20 .
O3_3 Cu4 O1_1 89.8 15_556 .
O3_3 Cu4 O1_1 89.8 20 16_556
O3_3 Cu4 O1_1 89.8 15_556 16_556
O1_1 Cu4 O1_1 156.3 . 16_556
O3_3 Cu4 O2 91.2 20 .
O3_3 Cu4 O2 91.2 15_556 .
O1_1 Cu4 O2 101.8 . .
O1_1 Cu4 O2 101.8 16_556 .
O3_3 Cu4 Cu5 88.8 20 .
O3_3 Cu4 Cu5 88.8 15_556 .
O1_1 Cu4 Cu5 78.2 . .
O1_1 Cu4 Cu5 78.2 16_556 .
O2 Cu4 Cu5 180.0 . .
O2_1 Cu5 O2_1 177.8 16_556 .
O2_1 Cu5 O4_3 89.8 16_556 20
O2_1 Cu5 O4_3 89.8 . 20
O2_1 Cu5 O4_3 89.8 16_556 15_556
O2_1 Cu5 O4_3 89.8 . 15_556
O4_3 Cu5 O4_3 156.1 20 15_556
O2_1 Cu5 O4 91.1 16_556 .
O2_1 Cu5 O4 91.1 . .
O4_3 Cu5 O4 101.9 20 .
O4_3 Cu5 O4 101.9 15_556 .
O2_1 Cu5 Cu4 88.9 16_556 .
O2_1 Cu5 Cu4 88.9 . .
O4_3 Cu5 Cu4 78.1 20 .
O4_3 Cu5 Cu4 78.1 15_556 .
O4 Cu5 Cu4 180.0 . .
O4_5 Cu6 O4_5 88.8 19 10_556
O4_5 Cu6 O3_2 167.9 19 16_556
O4_5 Cu6 O3_2 90.4 10_556 16_556
O4_5 Cu6 O3_2 90.4 19 .
O4_5 Cu6 O3_2 167.9 10_556 .
O3_2 Cu6 O3_2 87.9 16_556 .
O4_5 Cu6 O11 96.2 19 .
O4_5 Cu6 O11 96.2 10_556 .
O3_2 Cu6 O11 95.9 16_556 .
O3_2 Cu6 O11 95.9 . .
O4_5 Cu6 Cu7 84.1 19 .
O4_5 Cu6 Cu7 84.1 10_556 .
O3_2 Cu6 Cu7 83.8 16_556 .
O3_2 Cu6 Cu7 83.8 . .
O11 Cu6 Cu7 179.6 . .
O3_5 Cu7 O3_5 89.2 19 10_556
O3_5 Cu7 O4_2 168.3 19 16_556
O3_5 Cu7 O4_2 89.8 10_556 16_556
O3_5 Cu7 O4_2 89.8 19 .
O3_5 Cu7 O4_2 168.3 10_556 .
O4_2 Cu7 O4_2 88.8 16_556 .
O3_5 Cu7 O12 105.9 19 16_556
O3_5 Cu7 O12 87.7 10_556 16_556
O4_2 Cu7 O12 85.7 16_556 16_556
O4_2 Cu7 O12 103.8 . 16_556
O3_5 Cu7 O12 87.7 19 .
O3_5 Cu7 O12 105.9 10_556 .
O4_2 Cu7 O12 103.8 16_556 .
O4_2 Cu7 O12 85.7 . .
O12 Cu7 O12 25.8 16_556 .
O3_5 Cu7 Cu6 83.9 19 .
O3_5 Cu7 Cu6 83.9 10_556 .
O4_2 Cu7 Cu6 84.4 16_556 .
O4_2 Cu7 Cu6 84.4 . .
O12 Cu7 Cu6 167.1 16_556 .
O12 Cu7 Cu6 167.1 . .
O5_2 Cu8 O5_2 147.6 . 16_557
O5_2 Cu8 O6_4 92.5 . 20
O5_2 Cu8 O6_4 92.5 16_557 20
O5_2 Cu8 O6_4 92.5 . .
O5_2 Cu8 O6_4 92.5 16_557 .
O6_4 Cu8 O6_4 162.3 20 .
O5_2 Cu8 O13 73.8 . .
O5_2 Cu8 O13 73.8 16_557 .
O6_4 Cu8 O13 98.9 20 .
O6_4 Cu8 O13 98.9 . .
O5_2 Cu8 C21_2 28.2 . .
O5_2 Cu8 C21_2 175.9 16_557 .
O6_4 Cu8 C21_2 88.2 20 .
O6_4 Cu8 C21_2 88.2 . .
O13 Cu8 C21_2 102.1 . .
O5_2 Cu8 C21_2 175.9 . 16_557
O5_2 Cu8 C21_2 28.2 16_557 16_557
O6_4 Cu8 C21_2 88.2 20 16_557
O6_4 Cu8 C21_2 88.2 . 16_557
O13 Cu8 C21_2 102.1 . 16_557
C21_2 Cu8 C21_2 155.9 . 16_557
O5_2 Cu8 Cu1 106.2 . .
O5_2 Cu8 Cu1 106.2 16_557 .
O6_4 Cu8 Cu1 81.1 20 .
O6_4 Cu8 Cu1 81.1 . .
O13 Cu8 Cu1 180.0 . .
C21_2 Cu8 Cu1 77.9 . .
C21_2 Cu8 Cu1 77.9 16_557 .
O6_5 Cu9 O6_5 179.1 4_665 13_667
O6_5 Cu9 O7_4 89.9 4_665 7_667
O6_5 Cu9 O7_4 89.9 13_667 7_667
O6_5 Cu9 O7_4 89.9 4_665 .
O6_5 Cu9 O7_4 89.9 13_667 .
O7_4 Cu9 O7_4 155.4 7_667 .
O6_5 Cu9 O10 90.4 4_665 .
O6_5 Cu9 O10 90.4 13_667 .
O7_4 Cu9 O10 102.3 7_667 .
O7_4 Cu9 O10 102.3 . .
O6_5 Cu9 Cu10 89.6 4_665 .
O6_5 Cu9 Cu10 89.6 13_667 .
O7_4 Cu9 Cu10 77.7 7_667 .
O7_4 Cu9 Cu10 77.7 . .
O10 Cu9 Cu10 180.0 . .
O8_4 Cu10 O8_4 177.3 . 7_667
O8_4 Cu10 O5_5 89.7 . 4_665
O8_4 Cu10 O5_5 89.7 7_667 4_665
O8_4 Cu10 O5_5 89.7 . 13_667
O8_4 Cu10 O5_5 89.7 7_667 13_667
O5_5 Cu10 O5_5 155.0 4_665 13_667
O8_4 Cu10 O9 91.3 . .
O8_4 Cu10 O9 91.3 7_667 .
O5_5 Cu10 O9 102.5 4_665 .
O5_5 Cu10 O9 102.5 13_667 .
O8_4 Cu10 Cu9 88.7 . .
O8_4 Cu10 Cu9 88.7 7_667 .
O5_5 Cu10 Cu9 77.5 4_665 .
O5_5 Cu10 Cu9 77.5 13_667 .
O9 Cu10 Cu9 180.0 . .
O2_5 Cu11 O2_5 91.0 19 .
O2_5 Cu11 O4_4 88.7 19 .
O2_5 Cu11 O4_4 167.1 . .
O2_5 Cu11 O4_4 167.1 19 19
O2_5 Cu11 O4_4 88.7 . 19
O4_4 Cu11 O4_4 88.7 . 19
O2_5 Cu11 O7 97.6 19 .
O2_5 Cu11 O7 97.6 . .
O4_4 Cu11 O7 95.2 . .
O4_4 Cu11 O7 95.2 19 .
O2_5 Cu11 Cu12 84.9 19 .
O2_5 Cu11 Cu12 84.9 . .
O4_4 Cu11 Cu12 82.2 . .
O4_4 Cu11 Cu12 82.2 19 .
O7 Cu11 Cu12 176.3 . .
O1_5 Cu12 O1_5 90.5 19 .
O1_5 Cu12 O3_4 89.5 19 .
O1_5 Cu12 O3_4 168.7 . .
O1_5 Cu12 O3_4 168.7 19 19
O1_5 Cu12 O3_4 89.5 . 19
O3_4 Cu12 O3_4 88.4 . 19
O1_5 Cu12 O6 95.2 19 .
O1_5 Cu12 O6 95.2 . .
O3_4 Cu12 O6 96.1 . .
O3_4 Cu12 O6 96.1 19 .
O1_5 Cu12 Cu11 83.2 19 .
O1_5 Cu12 Cu11 83.2 . .
O3_4 Cu12 Cu11 85.6 . .
O3_4 Cu12 Cu11 85.6 19 .
O6 Cu12 Cu11 177.7 . .
O1_2 Cu13 O1_4 87.9 . .
O1_2 Cu13 O5_1 166.0 . .
O1_4 Cu13 O5_1 92.5 . .
O1_2 Cu13 O1_3 87.8 . .
O1_4 Cu13 O1_3 168.7 . .
O5_1 Cu13 O1_3 89.2 . .
O1_2 Cu13 O5 100.3 . .
O1_4 Cu13 O5 99.0 . .
O5_1 Cu13 O5 93.5 . .
O1_3 Cu13 O5 92.1 . .
O1_2 Cu13 Cu14 84.1 . .
O1_4 Cu13 Cu14 81.6 . .
O5_1 Cu13 Cu14 82.1 . .
O1_3 Cu13 Cu14 87.5 . .
O5 Cu13 Cu14 175.5 . .
O6_1 Cu14 O2_3 87.6 . .
O6_1 Cu14 O2_2 170.0 . .
O2_3 Cu14 O2_2 89.7 . .
O6_1 Cu14 O2_4 89.5 . .
O2_3 Cu14 O2_4 165.4 . .
O2_2 Cu14 O2_4 90.8 . .
O6_1 Cu14 O8 97.3 . .
O2_3 Cu14 O8 101.2 . .
O2_2 Cu14 O8 92.7 . .
O2_4 Cu14 O8 93.4 . .
O6_1 Cu14 Cu13 86.1 . .
O2_3 Cu14 Cu13 79.5 . .
O2_2 Cu14 Cu13 83.9 . .
O2_4 Cu14 Cu13 86.1 . .
O8 Cu14 Cu13 176.6 . .
O1 O1 Cu2 76.7 16_557 .
O12 O12 Cu7 77.1 16_556 .
C1_1 O1_1 Cu4 126.2 . .
C1_1 O2_1 Cu5 118.9 . .
C20_1 O3_1 Cu3 119.7 . .
C20_1 O4_1 Cu2 126.5 . .
C21_1 O5_1 Cu13 122.8 . .
C21_1 O6_1 Cu14 120.0 . .
O2_1 C1_1 O1_1 127.8 . .
O2_1 C1_1 C2_1 114.9 . .
O1_1 C1_1 C2_1 117.1 . .
C3_1 C2_1 C7_1 120.0 . .
C3_1 C2_1 C1_1 120.2 . .
C7_1 C2_1 C1_1 119.7 . .
C2_1 C3_1 C4_1 120.0 . .
C2_1 C3_1 H3_1 120.0 . .
C4_1 C3_1 H3_1 120.0 . .
C5_1 C4_1 C3_1 120.0 . .
C5_1 C4_1 C8_1 120.5 . .
C3_1 C4_1 C8_1 119.5 . .
C4_1 C5_1 C6_1 120.0 . .
C4_1 C5_1 H5_1 120.0 . .
C6_1 C5_1 H5_1 120.0 . .
C7_1 C6_1 C5_1 120.0 . .
C7_1 C6_1 C22_1 120.3 . .
C5_1 C6_1 C22_1 119.7 . .
C6_1 C7_1 C2_1 120.0 . .
C6_1 C7_1 H7_1 120.0 . .
C2_1 C7_1 H7_1 120.0 . .
O7_1 C22_1 O8_1 120.1 . .
O7_1 C22_1 C6_1 121.2 . .
O8_1 C22_1 C6_1 118.4 . .
C9_1 C8_1 C9_1 121.7 19 .
C9_1 C8_1 C4_1 113.3 19 .
C9_1 C8_1 C4_1 124.9 . .
C10_1 C9_1 C8_1 118.9 . .
C10_1 C9_1 C13_1 119.5 . .
C8_1 C9_1 C13_1 121.5 . .
C9_1 C10_1 C11_1 121.1 . .
C9_1 C10_1 C14_1 120.0 . .
C11_1 C10_1 C14_1 118.9 . .
C10_1 C11_1 C10_1 118.1 19 .
C10_1 C11_1 C12_1 120.9 19 .
C10_1 C11_1 C12_1 120.9 . .
C11_1 C12_1 H12A_1 109.5 . .
C11_1 C12_1 H12B_1 109.5 . .
H12A_1 C12_1 H12B_1 109.5 . .
C11_1 C12_1 H12C_1 109.5 . .
H12A_1 C12_1 H12C_1 109.5 . .
H12B_1 C12_1 H12C_1 109.5 . .
C11_1 C12_1 H12A_1 109.5 . 19
H12A_1 C12_1 H12A_1 57.7 . 19
H12B_1 C12_1 H12A_1 54.8 . 19
H12C_1 C12_1 H12A_1 141.0 . 19
C11_1 C12_1 H12B_1 109.5 . 19
H12A_1 C12_1 H12B_1 54.8 . 19
H12B_1 C12_1 H12B_1 141.0 . 19
H12C_1 C12_1 H12B_1 57.7 . 19
H12A_1 C12_1 H12B_1 109.5 19 19
C11_1 C12_1 H12C_1 109.5 . 19
H12A_1 C12_1 H12C_1 141.0 . 19
H12B_1 C12_1 H12C_1 57.7 . 19
H12C_1 C12_1 H12C_1 54.8 . 19
H12A_1 C12_1 H12C_1 109.5 19 19
H12B_1 C12_1 H12C_1 109.5 19 19
C9_1 C13_1 H13A_1 109.5 . .
C9_1 C13_1 H13B_1 109.5 . .
H13A_1 C13_1 H13B_1 109.5 . .
C9_1 C13_1 H13C_1 109.5 . .
H13A_1 C13_1 H13C_1 109.5 . .
H13B_1 C13_1 H13C_1 109.5 . .
C15_1 C14_1 C19_1 118.2 . .
C15_1 C14_1 C10_1 120.3 . .
C19_1 C14_1 C10_1 121.5 . .
C16_1 C15_1 C14_1 120.8 . .
C16_1 C15_1 H15_1 119.6 . .
C14_1 C15_1 H15_1 119.6 . .
C15_1 C16_1 C17_1 120.5 . .
C15_1 C16_1 C20_1 121.8 . .
C17_1 C16_1 C20_1 117.7 . .
C18_1 C17_1 C16_1 120.0 . .
C18_1 C17_1 H17_1 120.0 . .
C16_1 C17_1 H17_1 120.0 . .
C19_1 C18_1 C17_1 119.2 . .
C19_1 C18_1 C21_1 122.1 . .
C17_1 C18_1 C21_1 118.6 . .
C18_1 C19_1 C14_1 121.2 . .
C18_1 C19_1 H19_1 119.4 . .
C14_1 C19_1 H19_1 119.4 . .
O3_1 C20_1 O4_1 124.9 . .
O3_1 C20_1 C16_1 117.9 . .
O4_1 C20_1 C16_1 117.1 . .
O5_1 C21_1 O6_1 126.7 . .
O5_1 C21_1 C18_1 118.3 . .
O6_1 C21_1 C18_1 115.0 . .
C1_2 O1_2 Cu13 121.3 . .
C1_2 O2_2 Cu14 124.1 . .
C20_2 O3_2 Cu6 122.5 . .
C20_2 O4_2 Cu7 122.2 . .
C21_2 O5_2 Cu8 105.5 . .
C21_2 O6_2 Cu1 131.5 . .
O1_2 C1_2 O2_2 126.0 . .
O1_2 C1_2 C2_2 118.3 . .
O2_2 C1_2 C2_2 115.6 . .
C3_2 C2_2 C7_2 120.0 . .
C3_2 C2_2 C1_2 119.1 . .
C7_2 C2_2 C1_2 120.8 . .
C2_2 C3_2 C4_2 120.0 . .
C2_2 C3_2 H3_2 120.0 . .
C4_2 C3_2 H3_2 120.0 . .
C5_2 C4_2 C3_2 120.0 . .
C5_2 C4_2 C8_2 123.0 . .
C3_2 C4_2 C8_2 116.7 . .
C6_2 C5_2 C4_2 120.0 . .
C6_2 C5_2 H5_2 120.0 . .
C4_2 C5_2 H5_2 120.0 . .
C5_2 C6_2 C7_2 120.0 . .
C5_2 C6_2 C20_2 118.9 . .
C7_2 C6_2 C20_2 121.1 . .
C6_2 C7_2 C2_2 120.0 . .
C6_2 C7_2 H7_2 120.0 . .
C2_2 C7_2 H7_2 120.0 . .
C9_2 C8_2 C11_2 120.2 . .
C9_2 C8_2 C4_2 122.9 . .
C11_2 C8_2 C4_2 116.9 . .
C8_2 C9_2 C10_2 121.3 . .
C8_2 C9_2 C13_2 121.2 . .
C10_2 C9_2 C13_2 117.5 . .
C14_2 C10_2 C9_2 115.5 . .
C14_2 C10_2 C9_2 125.6 . 20
C9_2 C10_2 C9_2 118.3 . 20
C8_2 C11_2 C8_2 118.5 . 20
C8_2 C11_2 C12_2 120.8 . .
C8_2 C11_2 C12_2 120.8 20 .
C11_2 C12_2 H12A_2 109.5 . .
C11_2 C12_2 H12B_2 109.5 . .
H12A_2 C12_2 H12B_2 109.5 . .
C11_2 C12_2 H12C_2 109.5 . .
H12A_2 C12_2 H12C_2 109.5 . .
H12B_2 C12_2 H12C_2 109.5 . .
C11_2 C12_2 H12A_2 109.5 . 20
H12A_2 C12_2 H12A_2 132.6 . 20
H12B_2 C12_2 H12A_2 30.6 . 20
H12C_2 C12_2 H12A_2 81.4 . 20
C11_2 C12_2 H12B_2 109.5 . 20
H12A_2 C12_2 H12B_2 30.6 . 20
H12B_2 C12_2 H12B_2 81.4 . 20
H12C_2 C12_2 H12B_2 132.6 . 20
H12A_2 C12_2 H12B_2 109.5 20 20
C11_2 C12_2 H12C_2 109.5 . 20
H12A_2 C12_2 H12C_2 81.4 . 20
H12B_2 C12_2 H12C_2 132.6 . 20
H12C_2 C12_2 H12C_2 30.5 . 20
H12A_2 C12_2 H12C_2 109.5 20 20
H12B_2 C12_2 H12C_2 109.5 20 20
C9_2 C13_2 H13A_2 109.5 . .
C9_2 C13_2 H13B_2 109.5 . .
H13A_2 C13_2 H13B_2 109.5 . .
C9_2 C13_2 H13C_2 109.5 . .
H13A_2 C13_2 H13C_2 109.5 . .
H13B_2 C13_2 H13C_2 109.5 . .
C10_2 C14_2 C15_2 125.4 . .
C10_2 C14_2 C19_2 114.6 . .
C15_2 C14_2 C19_2 120.0 . .
C14_2 C15_2 C16_2 120.0 . .
C14_2 C15_2 H15_2 120.0 . .
C16_2 C15_2 H15_2 120.0 . .
C17_2 C16_2 C15_2 120.0 . .
C17_2 C16_2 C22_2 119.9 . .
C15_2 C16_2 C22_2 120.0 . .
C16_2 C17_2 C18_2 120.0 . .
C16_2 C17_2 H17_2 120.0 . .
C18_2 C17_2 H17_2 120.0 . .
C19_2 C18_2 C17_2 120.0 . .
C19_2 C18_2 C21_2 127.0 . .
C17_2 C18_2 C21_2 112.8 . .
C18_2 C19_2 C14_2 120.0 . .
C18_2 C19_2 H19_2 120.0 . .
C14_2 C19_2 H19_2 120.0 . .
O8_2 C22_2 O7_2 103.9 . .
O8_2 C22_2 C16_2 125.0 . .
O7_2 C22_2 C16_2 130.6 . .
O3_2 C20_2 O4_2 127.2 . .
O3_2 C20_2 C6_2 119.1 . .
O4_2 C20_2 C6_2 113.7 . .
O5_2 C21_2 O6_2 131.1 . .
O5_2 C21_2 C18_2 114.7 . .
O6_2 C21_2 C18_2 114.1 . .
O5_2 C21_2 Cu8 46.2 . .
O6_2 C21_2 Cu8 84.9 . .
C18_2 C21_2 Cu8 160.8 . .
C1_3 O1_3 Cu13 115.9 . .
C1_3 O2_3 Cu14 129.7 . .
C16_3 O3_3 Cu4 118.5 . 2
C16_3 O4_3 Cu5 127.8 . 2
O1_3 C1_3 O2_3 125.9 . .
O1_3 C1_3 C2_3 118.2 . .
O2_3 C1_3 C2_3 115.9 . .
C3_3 C2_3 C4_3 119.5 . .
C3_3 C2_3 C1_3 116.7 . .
C4_3 C2_3 C1_3 123.8 . .
C2_3 C3_3 C2_3 121.7 20 .
C2_3 C3_3 H3_3 119.1 20 .
C2_3 C3_3 H3_3 119.1 . .
C5_3 C4_3 C2_3 119.6 . .
C5_3 C4_3 H4_3 120.2 . .
C2_3 C4_3 H4_3 120.2 . .
C4_3 C5_3 C4_3 120.0 . 20
C4_3 C5_3 C6_3 120.0 . .
C4_3 C5_3 C6_3 120.0 20 .
C8_3 C6_3 C7_3 122.6 . .
C8_3 C6_3 C5_3 119.4 . .
C7_3 C6_3 C5_3 117.9 . .
C11_3 C7_3 C6_3 117.4 . .
C11_3 C7_3 C10_3 122.0 . .
C6_3 C7_3 C10_3 120.6 . .
C6_3 C8_3 C6_3 116.8 16_556 .
C6_3 C8_3 C9_3 121.6 16_556 .
C6_3 C8_3 C9_3 121.6 . .
C8_3 C9_3 H9A_3 109.5 . .
C8_3 C9_3 H9B_3 109.5 . .
H9A_3 C9_3 H9B_3 109.5 . .
C8_3 C9_3 H9C_3 109.5 . .
H9A_3 C9_3 H9C_3 109.5 . .
H9B_3 C9_3 H9C_3 109.5 . .
C8_3 C9_3 H9A_3 109.5 . 16_556
H9A_3 C9_3 H9A_3 39.4 . 16_556
H9B_3 C9_3 H9A_3 72.9 . 16_556
H9C_3 C9_3 H9A_3 137.2 . 16_556
C8_3 C9_3 H9A_3 109.5 . 20
H9A_3 C9_3 H9A_3 123.4 . 20
H9B_3 C9_3 H9A_3 94.2 . 20
H9C_3 C9_3 H9A_3 17.0 . 20
H9A_3 C9_3 H9A_3 141.0 16_556 20
C8_3 C9_3 H9A_3 109.5 . 11_556
H9A_3 C9_3 H9A_3 141.0 . 11_556
H9B_3 C9_3 H9A_3 56.3 . 11_556
H9C_3 C9_3 H9A_3 56.2 . 11_556
H9A_3 C9_3 H9A_3 123.4 16_556 11_556
H9A_3 C9_3 H9A_3 39.4 20 11_556
C8_3 C9_3 H9B_3 109.5 . 16_556
H9A_3 C9_3 H9B_3 72.9 . 16_556
H9B_3 C9_3 H9B_3 137.2 . 16_556
H9C_3 C9_3 H9B_3 39.4 . 16_556
H9A_3 C9_3 H9B_3 109.5 16_556 16_556
H9A_3 C9_3 H9B_3 56.2 20 16_556
H9A_3 C9_3 H9B_3 94.1 11_556 16_556
C8_3 C9_3 H9B_3 109.5 . 20
H9A_3 C9_3 H9B_3 94.2 . 20
H9B_3 C9_3 H9B_3 17.0 . 20
H9C_3 C9_3 H9B_3 123.4 . 20
H9A_3 C9_3 H9B_3 56.2 16_556 20
H9A_3 C9_3 H9B_3 109.5 20 20
H9A_3 C9_3 H9B_3 72.9 11_556 20
H9B_3 C9_3 H9B_3 141.0 16_556 20
C8_3 C9_3 H9B_3 109.5 . 11_556
H9A_3 C9_3 H9B_3 56.2 . 11_556
H9B_3 C9_3 H9B_3 141.0 . 11_556
H9C_3 C9_3 H9B_3 56.3 . 11_556
H9A_3 C9_3 H9B_3 94.1 16_556 11_556
H9A_3 C9_3 H9B_3 72.9 20 11_556
H9A_3 C9_3 H9B_3 109.5 11_556 11_556
H9B_3 C9_3 H9B_3 17.0 16_556 11_556
H9B_3 C9_3 H9B_3 137.2 20 11_556
C8_3 C9_3 H9C_3 109.5 . 16_556
H9A_3 C9_3 H9C_3 137.2 . 16_556
H9B_3 C9_3 H9C_3 39.4 . 16_556
H9C_3 C9_3 H9C_3 72.8 . 16_556
H9A_3 C9_3 H9C_3 109.5 16_556 16_556
H9A_3 C9_3 H9C_3 56.2 20 16_556
H9A_3 C9_3 H9C_3 17.0 11_556 16_556
H9B_3 C9_3 H9C_3 109.4 16_556 16_556
H9B_3 C9_3 H9C_3 56.3 20 16_556
H9B_3 C9_3 H9C_3 123.4 11_556 16_556
C8_3 C9_3 H9C_3 109.5 . 20
H9A_3 C9_3 H9C_3 17.0 . 20
H9B_3 C9_3 H9C_3 123.4 . 20
H9C_3 C9_3 H9C_3 94.2 . 20
H9A_3 C9_3 H9C_3 56.2 16_556 20
H9A_3 C9_3 H9C_3 109.5 20 20
H9A_3 C9_3 H9C_3 137.2 11_556 20
H9B_3 C9_3 H9C_3 56.2 16_556 20
H9B_3 C9_3 H9C_3 109.5 20 20
H9B_3 C9_3 H9C_3 39.4 11_556 20
H9C_3 C9_3 H9C_3 141.0 16_556 20
C8_3 C9_3 H9C_3 109.5 . 11_556
H9A_3 C9_3 H9C_3 56.3 . 11_556
H9B_3 C9_3 H9C_3 56.2 . 11_556
H9C_3 C9_3 H9C_3 141.0 . 11_556
H9A_3 C9_3 H9C_3 17.0 16_556 11_556
H9A_3 C9_3 H9C_3 137.2 20 11_556
H9A_3 C9_3 H9C_3 109.5 11_556 11_556
H9B_3 C9_3 H9C_3 123.4 16_556 11_556
H9B_3 C9_3 H9C_3 39.4 20 11_556
H9B_3 C9_3 H9C_3 109.5 11_556 11_556
H9C_3 C9_3 H9C_3 94.2 16_556 11_556
H9C_3 C9_3 H9C_3 72.9 20 11_556
C7_3 C10_3 H10A_3 109.5 . .
C7_3 C10_3 H10B_3 109.5 . .
H10A_3 C10_3 H10B_3 109.5 . .
C7_3 C10_3 H10C_3 109.5 . .
H10A_3 C10_3 H10C_3 109.5 . .
H10B_3 C10_3 H10C_3 109.5 . .
C7_3 C10_3 H10A_3 109.5 . 20
H10A_3 C10_3 H10A_3 98.4 . 20
H10B_3 C10_3 H10A_3 119.8 . 20
H10C_3 C10_3 H10A_3 12.5 . 20
C7_3 C10_3 H10B_3 109.5 . 20
H10A_3 C10_3 H10B_3 119.8 . 20
H10B_3 C10_3 H10B_3 12.5 . 20
H10C_3 C10_3 H10B_3 98.4 . 20
H10A_3 C10_3 H10B_3 109.5 20 20
C7_3 C10_3 H10C_3 109.5 . 20
H10A_3 C10_3 H10C_3 12.4 . 20
H10B_3 C10_3 H10C_3 98.4 . 20
H10C_3 C10_3 H10C_3 119.8 . 20
H10A_3 C10_3 H10C_3 109.5 20 20
H10B_3 C10_3 H10C_3 109.5 20 20
C7_3 C11_3 C7_3 123.0 . 16_556
C7_3 C11_3 C12_3 118.5 . .
C7_3 C11_3 C12_3 118.5 16_556 .
C13_3 C12_3 C13_3 119.9 . 20
C13_3 C12_3 C11_3 120.0 . .
C13_3 C12_3 C11_3 120.0 20 .
C14_3 C13_3 C12_3 119.4 . .
C14_3 C13_3 H13_3 120.3 . .
C12_3 C13_3 H13_3 120.3 . .
C13_3 C14_3 C15_3 121.1 . .
C13_3 C14_3 C16_3 120.9 . .
C15_3 C14_3 C16_3 118.0 . .
C14_3 C15_3 C14_3 119.1 . 20
C14_3 C15_3 H15_3 120.5 . .
C14_3 C15_3 H15_3 120.5 20 .
O4_3 C16_3 O3_3 126.8 . .
O4_3 C16_3 C14_3 117.4 . .
O3_3 C16_3 C14_3 115.7 . .
C1_4 O1_4 Cu13 123.9 . .
C1_4 O2_4 Cu14 120.9 . .
C10_4 O3_4 Cu12 122.4 . .
C10_4 O4_4 Cu11 124.1 . .
C22_4 O5_4 Cu1 121.6 . .
C22_4 O6_4 Cu8 124.1 . .
C23_4 O7_4 Cu9 128.1 . .
C23_4 O8_4 Cu10 119.1 . .
O2_4 C1_4 O1_4 126.8 . .
O2_4 C1_4 C2_4 116.0 . .
O1_4 C1_4 C2_4 117.2 . .
C8_4 C2_4 C3_4 120.9 . .
C8_4 C2_4 C1_4 120.6 . .
C3_4 C2_4 C1_4 118.5 . .
C2_4 C3_4 C4_4 120.5 . .
C2_4 C3_4 H3_4 119.7 . .
C4_4 C3_4 H3_4 119.7 . .
C6_4 C4_4 C3_4 118.4 . .
C6_4 C4_4 C9_4 121.4 . .
C3_4 C4_4 C9_4 120.2 . .
C7_4 C6_4 C4_4 120.7 . .
C7_4 C6_4 H6_4 119.7 . .
C4_4 C6_4 H6_4 119.7 . .
C6_4 C7_4 C8_4 119.3 . .
C6_4 C7_4 C10_4 121.0 . .
C8_4 C7_4 C10_4 119.7 . .
C2_4 C8_4 C7_4 120.2 . .
C2_4 C8_4 H8_4 119.9 . .
C7_4 C8_4 H8_4 119.9 . .
C12_4 C9_4 C11_4 120.6 . .
C12_4 C9_4 C4_4 120.9 . .
C11_4 C9_4 C4_4 118.5 . .
O3_4 C10_4 O4_4 125.6 . .
O3_4 C10_4 C7_4 116.5 . .
O4_4 C10_4 C7_4 117.8 . .
C13_4 C11_4 C9_4 118.7 . .
C13_4 C11_4 C16_4 120.8 . .
C9_4 C11_4 C16_4 120.4 . .
C9_4 C12_4 C9_4 120.3 16_557 .
C9_4 C12_4 C14_4 119.8 16_557 .
C9_4 C12_4 C14_4 119.8 . .
C11_4 C13_4 C11_4 121.0 . 16_557
C11_4 C13_4 C15_4 119.5 . .
C11_4 C13_4 C15_4 119.5 16_557 .
C12_4 C14_4 H14A_4 109.5 . .
C12_4 C14_4 H14B_4 109.5 . .
H14A_4 C14_4 H14B_4 109.5 . .
C12_4 C14_4 H14C_4 109.5 . .
H14A_4 C14_4 H14C_4 109.5 . .
H14B_4 C14_4 H14C_4 109.5 . .
C12_4 C14_4 H14A_4 109.5 . 16_557
H14A_4 C14_4 H14A_4 46.3 . 16_557
H14B_4 C14_4 H14A_4 66.2 . 16_557
H14C_4 C14_4 H14A_4 139.7 . 16_557
C12_4 C14_4 H14B_4 109.5 . 16_557
H14A_4 C14_4 H14B_4 66.2 . 16_557
H14B_4 C14_4 H14B_4 139.7 . 16_557
H14C_4 C14_4 H14B_4 46.3 . 16_557
H14A_4 C14_4 H14B_4 109.5 16_557 16_557
C12_4 C14_4 H14C_4 109.5 . 16_557
H14A_4 C14_4 H14C_4 139.7 . 16_557
H14B_4 C14_4 H14C_4 46.3 . 16_557
H14C_4 C14_4 H14C_4 66.2 . 16_557
H14A_4 C14_4 H14C_4 109.5 16_557 16_557
H14B_4 C14_4 H14C_4 109.5 16_557 16_557
C17_4 C15_4 C21_4 118.8 . .
C17_4 C15_4 C13_4 119.6 . .
C21_4 C15_4 C13_4 121.6 . .
C11_4 C16_4 H16A_4 109.5 . .
C11_4 C16_4 H16B_4 109.5 . .
H16A_4 C16_4 H16B_4 109.5 . .
C11_4 C16_4 H16C_4 109.5 . .
H16A_4 C16_4 H16C_4 109.5 . .
H16B_4 C16_4 H16C_4 109.5 . .
C15_4 C17_4 C18_4 121.7 . .
C15_4 C17_4 H17_4 119.1 . .
C18_4 C17_4 H17_4 119.1 . .
C17_4 C18_4 C19_4 120.3 . .
C17_4 C18_4 C22_4 120.2 . .
C19_4 C18_4 C22_4 119.5 . .
C18_4 C19_4 C20_4 117.4 . .
C18_4 C19_4 H19_4 121.3 . .
C20_4 C19_4 H19_4 121.3 . .
C21_4 C20_4 C19_4 121.4 . .
C21_4 C20_4 C23_4 121.3 . .
C19_4 C20_4 C23_4 117.3 . .
C15_4 C21_4 C20_4 120.3 . .
C15_4 C21_4 H21_4 119.8 . .
C20_4 C21_4 H21_4 119.8 . .
O5_4 C22_4 O6_4 128.0 . .
O5_4 C22_4 C18_4 117.5 . .
O6_4 C22_4 C18_4 114.6 . .
O7_4 C23_4 O8_4 126.5 . .
O7_4 C23_4 C20_4 117.1 . .
O8_4 C23_4 C20_4 116.4 . .
C1_5 O1_5 Cu12 124.9 . .
C1_5 O2_5 Cu11 120.3 . .
C18_5 O3_5 Cu7 122.8 . 19
C18_5 O4_5 Cu6 122.4 . 19
C21_5 O5_5 Cu10 128.6 . 13_667
C21_5 O6_5 Cu9 119.3 . 13_667
O1_5 C1_5 O2_5 126.4 . .
O1_5 C1_5 C2_5 116.0 . .
O2_5 C1_5 C2_5 117.7 . .
C7_5 C2_5 C3_5 118.1 . .
C7_5 C2_5 C1_5 118.8 . .
C3_5 C2_5 C1_5 123.1 . .
C4_5 C3_5 C2_5 121.0 . .
C4_5 C3_5 H3_5 119.5 . .
C2_5 C3_5 H3_5 119.5 . .
C5_5 C4_5 C3_5 119.4 . .
C5_5 C4_5 C8_5 119.6 . .
C3_5 C4_5 C8_5 121.0 . .
C4_5 C5_5 C6_5 120.1 . .
C4_5 C5_5 H5_5 120.0 . .
C6_5 C5_5 H5_5 120.0 . .
C7_5 C6_5 C5_5 119.2 . .
C7_5 C6_5 C18_5 121.4 . .
C5_5 C6_5 C18_5 119.4 . .
C2_5 C7_5 C6_5 122.2 . .
C2_5 C7_5 H7_5 118.9 . .
C6_5 C7_5 H7_5 118.9 . .
C10_5 C8_5 C9_5 121.2 . .
C10_5 C8_5 C4_5 120.1 . .
C9_5 C8_5 C4_5 118.5 . .
C8_5 C9_5 C11_5 118.5 . .
C8_5 C9_5 C12_5 121.5 . .
C11_5 C9_5 C12_5 120.0 . .
C8_5 C10_5 C8_5 120.6 . 22_665
C8_5 C10_5 C13_5 119.7 . .
C8_5 C10_5 C13_5 119.7 22_665 .
C9_5 C11_5 C9_5 119.9 22_665 .
C9_5 C11_5 C14_5 120.0 22_665 .
C9_5 C11_5 C14_5 120.0 . .
C9_5 C12_5 H12A_5 109.5 . .
C9_5 C12_5 H12B_5 109.5 . .
H12A_5 C12_5 H12B_5 109.5 . .
C9_5 C12_5 H12C_5 109.5 . .
H12A_5 C12_5 H12C_5 109.5 . .
H12B_5 C12_5 H12C_5 109.5 . .
C10_5 C13_5 H13A_5 109.5 . .
C10_5 C13_5 H13B_5 109.5 . .
H13A_5 C13_5 H13B_5 109.5 . .
C10_5 C13_5 H13C_5 109.5 . .
H13A_5 C13_5 H13C_5 109.5 . .
H13B_5 C13_5 H13C_5 109.5 . .
C10_5 C13_5 H13A_5 109.5 . 22_665
H13A_5 C13_5 H13A_5 80.5 . 22_665
H13B_5 C13_5 H13A_5 133.2 . 22_665
H13C_5 C13_5 H13A_5 31.5 . 22_665
C10_5 C13_5 H13B_5 109.5 . 22_665
H13A_5 C13_5 H13B_5 133.2 . 22_665
H13B_5 C13_5 H13B_5 31.5 . 22_665
H13C_5 C13_5 H13B_5 80.5 . 22_665
H13A_5 C13_5 H13B_5 109.5 22_665 22_665
C10_5 C13_5 H13C_5 109.5 . 22_665
H13A_5 C13_5 H13C_5 31.5 . 22_665
H13B_5 C13_5 H13C_5 80.5 . 22_665
H13C_5 C13_5 H13C_5 133.2 . 22_665
H13A_5 C13_5 H13C_5 109.5 22_665 22_665
H13B_5 C13_5 H13C_5 109.5 22_665 22_665
C15_5 C14_5 C17_5 119.5 . .
C15_5 C14_5 C11_5 121.1 . .
C17_5 C14_5 C11_5 119.4 . .
C14_5 C15_5 C16_5 120.9 . .
C14_5 C15_5 H15_5 119.5 . .
C16_5 C15_5 H15_5 119.5 . .
C15_5 C16_5 C19_5 118.4 . .
C15_5 C16_5 C22_5 120.6 . .
C19_5 C16_5 C22_5 121.0 . .
C20_5 C17_5 C14_5 120.3 . .
C20_5 C17_5 H17_5 119.8 . .
C14_5 C17_5 H17_5 119.8 . .
O4_5 C18_5 O3_5 126.8 . .
O4_5 C18_5 C6_5 118.8 . .
O3_5 C18_5 C6_5 114.4 . .
C20_5 C19_5 C16_5 119.6 . .
C20_5 C19_5 H19_5 120.2 . .
C16_5 C19_5 H19_5 120.2 . .
C19_5 C20_5 C17_5 121.3 . .
C19_5 C20_5 C21_5 120.0 . .
C17_5 C20_5 C21_5 118.8 . .
O6_5 C21_5 O5_5 125.1 . .
O6_5 C21_5 C20_5 116.7 . .
O5_5 C21_5 C20_5 118.2 . .
O7_5 C22_5 O8_5 127.5 . .
O7_5 C22_5 C16_5 116.6 . .
O8_5 C22_5 C16_5 116.0 . .

loop_
_geom_bond_atom_site_label_1
_geom_bond_atom_site_label_2
_geom_bond_distance
_geom_bond_site_symmetry_2
Cu1 O5_4 1.9305 20
Cu1 O5_4 1.9306 .
Cu1 O14 2.1787 .
Cu1 O6_2 2.2377 16_557
Cu1 O6_2 2.2378 .
Cu1 Cu8 2.6803 .
Cu2 O4_1 1.9078 16_557
Cu2 O4_1 1.9080 .
Cu2 O4_1 1.9082 20
Cu2 O4_1 1.9082 11_557
Cu2 O1 2.2086 16_557
Cu2 O1 2.2088 .
Cu2 Cu3 2.5932 .
Cu3 O3_1 2.0264 16_557
Cu3 O3_1 2.0264 20
Cu3 O3_1 2.0264 11_557
Cu3 O3_1 2.0265 .
Cu3 O3 2.1623 .
Cu4 O3_3 1.9347 20
Cu4 O3_3 1.9347 15_556
Cu4 O1_1 2.0306 .
Cu4 O1_1 2.0308 16_556
Cu4 O2 2.0528 .
Cu4 Cu5 2.7054 .
Cu5 O2_1 1.9258 16_556
Cu5 O2_1 1.9259 .
Cu5 O4_3 2.0137 20
Cu5 O4_3 2.0137 15_556
Cu5 O4 2.1645 .
Cu6 O4_5 1.9449 19
Cu6 O4_5 1.9449 10_556
Cu6 O3_2 1.9661 16_556
Cu6 O3_2 1.9662 .
Cu6 O11 2.1257 .
Cu6 Cu7 2.6492 .
Cu7 O3_5 1.9228 19
Cu7 O3_5 1.9228 10_556
Cu7 O4_2 1.9268 16_556
Cu7 O4_2 1.9269 .
Cu7 O12 2.1764 16_556
Cu7 O12 2.1764 .
Cu8 O5_2 1.8544 .
Cu8 O5_2 1.8544 16_557
Cu8 O6_4 1.9566 20
Cu8 O6_4 1.9568 .
Cu8 O13 2.2592 .
Cu8 C21_2 2.4742 .
Cu8 C21_2 2.4743 16_557
Cu9 O6_5 1.9104 4_665
Cu9 O6_5 1.9104 13_667
Cu9 O7_4 2.0285 7_667
Cu9 O7_4 2.0286 .
Cu9 O10 2.1151 .
Cu9 Cu10 2.7084 .
Cu10 O8_4 1.9367 .
Cu10 O8_4 1.9369 7_667
Cu10 O5_5 2.0048 4_665
Cu10 O5_5 2.0048 13_667
Cu10 O9 2.1282 .
Cu11 O2_5 1.9695 19
Cu11 O2_5 1.9695 .
Cu11 O4_4 1.9739 .
Cu11 O4_4 1.9740 19
Cu11 O7 2.1162 .
Cu11 Cu12 2.6450 .
Cu12 O1_5 1.9279 19
Cu12 O1_5 1.9280 .
Cu12 O3_4 1.9313 .
Cu12 O3_4 1.9314 19
Cu12 O6 2.1450 .
Cu13 O1_2 1.9848 .
Cu13 O1_4 1.9914 .
Cu13 O5_1 2.0031 .
Cu13 O1_3 2.0292 .
Cu13 O5 2.1270 .
Cu13 Cu14 2.6377 .
Cu14 O6_1 1.9144 .
Cu14 O2_3 1.9152 .
Cu14 O2_2 1.9319 .
Cu14 O2_4 1.9711 .
Cu14 O8 2.1719 .
O1 O1 1.0149 16_557
O12 O12 0.9707 16_556
O1_1 C1_1 1.2630 .
O2_1 C1_1 1.2465 .
O3_1 C20_1 1.2412 .
O4_1 C20_1 1.2577 .
O5_1 C21_1 1.2174 .
O6_1 C21_1 1.2926 .
C1_1 C2_1 1.5074 .
C2_1 C3_1 1.3900 .
C2_1 C7_1 1.3900 .
C3_1 C4_1 1.3900 .
C3_1 H3_1 0.9500 .
C4_1 C5_1 1.3900 .
C4_1 C8_1 1.5397 .
C5_1 C6_1 1.3900 .
C5_1 H5_1 0.9500 .
C6_1 C7_1 1.3900 .
C6_1 C22_1 1.4971 .
C7_1 H7_1 0.9500 .
C22_1 O7_1 1.2163 .
C22_1 O8_1 1.2331 .
C8_1 C9_1 1.3876 19
C8_1 C9_1 1.3877 .
C9_1 C10_1 1.3762 .
C9_1 C13_1 1.5341 .
C10_1 C11_1 1.4089 .
C10_1 C14_1 1.4901 .
C11_1 C12_1 1.5561 .
C12_1 H12A_1 0.9800 .
C12_1 H12B_1 0.9800 .
C12_1 H12C_1 0.9800 .
C12_1 H12A_1 0.9799 19
C12_1 H12B_1 0.9801 19
C12_1 H12C_1 0.9800 19
C13_1 H13A_1 0.9800 .
C13_1 H13B_1 0.9800 .
C13_1 H13C_1 0.9800 .
C14_1 C15_1 1.4010 .
C14_1 C19_1 1.4036 .
C15_1 C16_1 1.3696 .
C15_1 H15_1 0.9500 .
C16_1 C17_1 1.3933 .
C16_1 C20_1 1.5087 .
C17_1 C18_1 1.3900 .
C17_1 H17_1 0.9500 .
C18_1 C19_1 1.3877 .
C18_1 C21_1 1.5030 .
C19_1 H19_1 0.9500 .
O1_2 C1_2 1.2550 .
O2_2 C1_2 1.2570 .
O3_2 C20_2 1.2209 .
O4_2 C20_2 1.2885 .
O5_2 C21_2 1.2149 .
O6_2 C21_2 1.2964 .
C1_2 C2_2 1.4884 .
C2_2 C3_2 1.3900 .
C2_2 C7_2 1.3900 .
C3_2 C4_2 1.3900 .
C3_2 H3_2 0.9500 .
C4_2 C5_2 1.3900 .
C4_2 C8_2 1.5235 .
C5_2 C6_2 1.3900 .
C5_2 H5_2 0.9500 .
C6_2 C7_2 1.3900 .
C6_2 C20_2 1.4941 .
C7_2 H7_2 0.9500 .
C8_2 C9_2 1.3717 .
C8_2 C11_2 1.4173 .
C9_2 C10_2 1.4049 .
C9_2 C13_2 1.4834 .
C10_2 C14_2 1.3769 .
C11_2 C12_2 1.5168 .
C12_2 H12A_2 0.9800 .
C12_2 H12B_2 0.9800 .
C12_2 H12C_2 0.9800 .
C12_2 H12A_2 0.9800 20
C12_2 H12B_2 0.9801 20
C12_2 H12C_2 0.9800 20
C13_2 H13A_2 0.9800 .
C13_2 H13B_2 0.9800 .
C13_2 H13C_2 0.9800 .
C14_2 C15_2 1.3900 .
C14_2 C19_2 1.3900 .
C15_2 C16_2 1.3900 .
C15_2 H15_2 0.9500 .
C16_2 C17_2 1.3900 .
C16_2 C22_2 1.4192 .
C17_2 C18_2 1.3900 .
C17_2 H17_2 0.9500 .
C18_2 C19_2 1.3900 .
C18_2 C21_2 1.5279 .
C19_2 H19_2 0.9500 .
C22_2 O8_2 1.2112 .
C22_2 O7_2 1.2160 .
O1_3 C1_3 1.2241 .
O2_3 C1_3 1.2690 .
O3_3 C16_3 1.2654 .
O4_3 C16_3 1.2485 .
C1_3 C2_3 1.5097 .
C2_3 C3_3 1.3731 .
C2_3 C4_3 1.3992 .
C3_3 H3_3 0.9500 .
C4_3 C5_3 1.3946 .
C4_3 H4_3 0.9500 .
C5_3 C6_3 1.5031 .
C6_3 C8_3 1.4128 .
C6_3 C7_3 1.4267 .
C7_3 C11_3 1.3990 .
C7_3 C10_3 1.4987 .
C8_3 C9_3 1.4980 .
C9_3 H9A_3 0.9800 .
C9_3 H9B_3 0.9800 .
C9_3 H9C_3 0.9800 .
C9_3 H9A_3 0.9801 16_556
C9_3 H9A_3 0.9801 20
C9_3 H9A_3 0.9801 11_556
C9_3 H9B_3 0.9800 16_556
C9_3 H9B_3 0.9800 20
C9_3 H9B_3 0.9800 11_556
C9_3 H9C_3 0.9803 16_556
C9_3 H9C_3 0.9799 20
C9_3 H9C_3 0.9799 11_556
C10_3 H10A_3 0.9800 .
C10_3 H10B_3 0.9800 .
C10_3 H10C_3 0.9800 .
C10_3 H10A_3 0.9801 20
C10_3 H10B_3 0.9801 20
C10_3 H10C_3 0.9799 20
C11_3 C12_3 1.5129 .
C12_3 C13_3 1.4022 .
C12_3 C13_3 1.4026 20
C13_3 C14_3 1.3841 .
C13_3 H13_3 0.9500 .
C14_3 C15_3 1.3905 .
C14_3 C16_3 1.5136 .
C15_3 H15_3 0.9500 .
O1_4 C1_4 1.2597 .
O2_4 C1_4 1.2166 .
O3_4 C10_4 1.2498 .
O4_4 C10_4 1.2550 .
O5_4 C22_4 1.2110 .
O6_4 C22_4 1.2527 .
O7_4 C23_4 1.2424 .
O8_4 C23_4 1.2568 .
C1_4 C2_4 1.5220 .
C2_4 C8_4 1.3533 .
C2_4 C3_4 1.3889 .
C3_4 C4_4 1.4001 .
C3_4 H3_4 0.9500 .
C4_4 C6_4 1.3973 .
C4_4 C9_4 1.4926 .
C6_4 C7_4 1.3926 .
C6_4 H6_4 0.9500 .
C7_4 C8_4 1.4089 .
C7_4 C10_4 1.4854 .
C8_4 H8_4 0.9500 .
C9_4 C12_4 1.3760 .
C9_4 C11_4 1.4247 .
C11_4 C13_4 1.3938 .
C11_4 C16_4 1.5196 .
C12_4 C14_4 1.4941 .
C13_4 C15_4 1.5268 .
C14_4 H14A_4 0.9800 .
C14_4 H14B_4 0.9800 .
C14_4 H14C_4 0.9800 .
C14_4 H14A_4 0.9801 16_557
C14_4 H14B_4 0.9800 16_557
C14_4 H14C_4 0.9800 16_557
C15_4 C17_4 1.3842 .
C15_4 C21_4 1.3849 .
C16_4 H16A_4 0.9800 .
C16_4 H16B_4 0.9800 .
C16_4 H16C_4 0.9800 .
C17_4 C18_4 1.3888 .
C17_4 H17_4 0.9500 .
C18_4 C19_4 1.4011 .
C18_4 C22_4 1.5034 .
C19_4 C20_4 1.4107 .
C19_4 H19_4 0.9500 .
C20_4 C21_4 1.3897 .
C20_4 C23_4 1.4827 .
C21_4 H21_4 0.9500 .
O1_5 C1_5 1.2453 .
O2_5 C1_5 1.2661 .
O3_5 C18_5 1.2767 .
O4_5 C18_5 1.2358 .
O5_5 C21_5 1.2831 .
O6_5 C21_5 1.2651 .
O7_5 C22_5 1.2491 .
O8_5 C22_5 1.2581 .
C1_5 C2_5 1.4914 .
C2_5 C7_5 1.3699 .
C2_5 C3_5 1.4004 .
C3_5 C4_5 1.3909 .
C3_5 H3_5 0.9500 .
C4_5 C5_5 1.3763 .
C4_5 C8_5 1.4942 .
C5_5 C6_5 1.4035 .
C5_5 H5_5 0.9500 .
C6_5 C7_5 1.3721 .
C6_5 C18_5 1.5159 .
C7_5 H7_5 0.9500 .
C8_5 C10_5 1.3733 .
C8_5 C9_5 1.3963 .
C9_5 C11_5 1.4213 .
C9_5 C12_5 1.4741 .
C10_5 C13_5 1.5348 .
C11_5 C14_5 1.4660 .
C12_5 H12A_5 0.9800 .
C12_5 H12B_5 0.9800 .
C12_5 H12C_5 0.9800 .
C13_5 H13A_5 0.9800 .
C13_5 H13B_5 0.9800 .
C13_5 H13C_5 0.9800 .
C13_5 H13A_5 0.9799 22_665
C13_5 H13B_5 0.9801 22_665
C13_5 H13C_5 0.9801 22_665
C14_5 C15_5 1.3415 .
C14_5 C17_5 1.4137 .
C15_5 C16_5 1.4101 .
C15_5 H15_5 0.9500 .
C16_5 C19_5 1.4436 .
C16_5 C22_5 1.5212 .
C17_5 C20_5 1.3849 .
C17_5 H17_5 0.9500 .
C19_5 C20_5 1.3270 .
C19_5 H19_5 0.9500 .
C20_5 C21_5 1.4965 .

loop_
_geom_torsion_atom_site_label_1
_geom_torsion_atom_site_label_2
_geom_torsion_atom_site_label_3
_geom_torsion_atom_site_label_4
_geom_torsion
_geom_torsion_site_symmetry_1
_geom_torsion_site_symmetry_4
Cu5 O2_1 C1_1 O1_1 0.0 . .
Cu5 O2_1 C1_1 C2_1 -175.7 . .
Cu4 O1_1 C1_1 O2_1 0.0 . .
Cu4 O1_1 C1_1 C2_1 175.7 . .
O2_1 C1_1 C2_1 C3_1 -174.5 . .
O1_1 C1_1 C2_1 C3_1 9.3 . .
O2_1 C1_1 C2_1 C7_1 8.6 . .
O1_1 C1_1 C2_1 C7_1 -167.7 . .
C7_1 C2_1 C3_1 C4_1 0.0 . .
C1_1 C2_1 C3_1 C4_1 -176.9 . .
C2_1 C3_1 C4_1 C5_1 0.0 . .
C2_1 C3_1 C4_1 C8_1 -178.4 . .
C3_1 C4_1 C5_1 C6_1 0.0 . .
C8_1 C4_1 C5_1 C6_1 178.4 . .
C4_1 C5_1 C6_1 C7_1 0.0 . .
C4_1 C5_1 C6_1 C22_1 -178.0 . .
C5_1 C6_1 C7_1 C2_1 0.0 . .
C22_1 C6_1 C7_1 C2_1 178.0 . .
C3_1 C2_1 C7_1 C6_1 0.0 . .
C1_1 C2_1 C7_1 C6_1 176.9 . .
C7_1 C6_1 C22_1 O7_1 -175.6 . .
C5_1 C6_1 C22_1 O7_1 2.4 . .
C7_1 C6_1 C22_1 O8_1 -1.7 . .
C5_1 C6_1 C22_1 O8_1 176.3 . .
C5_1 C4_1 C8_1 C9_1 82.0 . 19
C3_1 C4_1 C8_1 C9_1 -99.6 . 19
C5_1 C4_1 C8_1 C9_1 -100.7 . .
C3_1 C4_1 C8_1 C9_1 77.7 . .
C9_1 C8_1 C9_1 C10_1 -3.9 19 .
C4_1 C8_1 C9_1 C10_1 179.1 . .
C9_1 C8_1 C9_1 C13_1 177.6 19 .
C4_1 C8_1 C9_1 C13_1 0.6 . .
C8_1 C9_1 C10_1 C11_1 2.4 . .
C13_1 C9_1 C10_1 C11_1 -179.1 . .
C8_1 C9_1 C10_1 C14_1 -179.7 . .
C13_1 C9_1 C10_1 C14_1 -1.2 . .
C9_1 C10_1 C11_1 C10_1 -0.9 . 19
C14_1 C10_1 C11_1 C10_1 -178.9 . 19
C9_1 C10_1 C11_1 C12_1 -177.4 . .
C14_1 C10_1 C11_1 C12_1 4.7 . .
C9_1 C10_1 C14_1 C15_1 73.9 . .
C11_1 C10_1 C14_1 C15_1 -108.2 . .
C9_1 C10_1 C14_1 C19_1 -108.8 . .
C11_1 C10_1 C14_1 C19_1 69.1 . .
C19_1 C14_1 C15_1 C16_1 0.6 . .
C10_1 C14_1 C15_1 C16_1 178.0 . .
C14_1 C15_1 C16_1 C17_1 -1.6 . .
C14_1 C15_1 C16_1 C20_1 179.2 . .
C15_1 C16_1 C17_1 C18_1 2.4 . .
C20_1 C16_1 C17_1 C18_1 -178.4 . .
C16_1 C17_1 C18_1 C19_1 -2.1 . .
C16_1 C17_1 C18_1 C21_1 175.1 . .
C17_1 C18_1 C19_1 C14_1 1.2 . .
C21_1 C18_1 C19_1 C14_1 -175.9 . .
C15_1 C14_1 C19_1 C18_1 -0.4 . .
C10_1 C14_1 C19_1 C18_1 -177.8 . .
Cu3 O3_1 C20_1 O4_1 -3.4 . .
Cu3 O3_1 C20_1 C16_1 178.9 . .
Cu2 O4_1 C20_1 O3_1 4.0 . .
Cu2 O4_1 C20_1 C16_1 -178.3 . .
C15_1 C16_1 C20_1 O3_1 -10.9 . .
C17_1 C16_1 C20_1 O3_1 169.9 . .
C15_1 C16_1 C20_1 O4_1 171.2 . .
C17_1 C16_1 C20_1 O4_1 -8.0 . .
Cu13 O5_1 C21_1 O6_1 -11.2 . .
Cu13 O5_1 C21_1 C18_1 169.6 . .
Cu14 O6_1 C21_1 O5_1 19.7 . .
Cu14 O6_1 C21_1 C18_1 -161.0 . .
C19_1 C18_1 C21_1 O5_1 9.8 . .
C17_1 C18_1 C21_1 O5_1 -167.3 . .
C19_1 C18_1 C21_1 O6_1 -169.5 . .
C17_1 C18_1 C21_1 O6_1 13.4 . .
O5_2 Cu8 O5_2 C21_2 180.0 16_557 .
O6_4 Cu8 O5_2 C21_2 -81.5 20 .
O6_4 Cu8 O5_2 C21_2 81.5 . .
O13 Cu8 O5_2 C21_2 180.0 . .
Cu1 Cu8 O5_2 C21_2 0.0 . .
Cu13 O1_2 C1_2 O2_2 2.2 . .
Cu13 O1_2 C1_2 C2_2 -173.0 . .
Cu14 O2_2 C1_2 O1_2 4.9 . .
Cu14 O2_2 C1_2 C2_2 -179.8 . .
O1_2 C1_2 C2_2 C3_2 167.3 . .
O2_2 C1_2 C2_2 C3_2 -8.3 . .
O1_2 C1_2 C2_2 C7_2 -16.4 . .
O2_2 C1_2 C2_2 C7_2 168.0 . .
C7_2 C2_2 C3_2 C4_2 0.0 . .
C1_2 C2_2 C3_2 C4_2 176.3 . .
C2_2 C3_2 C4_2 C5_2 0.0 . .
C2_2 C3_2 C4_2 C8_2 174.7 . .
C3_2 C4_2 C5_2 C6_2 0.0 . .
C8_2 C4_2 C5_2 C6_2 -174.3 . .
C4_2 C5_2 C6_2 C7_2 0.0 . .
C4_2 C5_2 C6_2 C20_2 -178.4 . .
C5_2 C6_2 C7_2 C2_2 0.0 . .
C20_2 C6_2 C7_2 C2_2 178.4 . .
C3_2 C2_2 C7_2 C6_2 0.0 . .
C1_2 C2_2 C7_2 C6_2 -176.2 . .
C5_2 C4_2 C8_2 C9_2 -76.6 . .
C3_2 C4_2 C8_2 C9_2 108.9 . .
C5_2 C4_2 C8_2 C11_2 105.8 . .
C3_2 C4_2 C8_2 C11_2 -68.7 . .
C11_2 C8_2 C9_2 C10_2 1.9 . .
C4_2 C8_2 C9_2 C10_2 -175.6 . .
C11_2 C8_2 C9_2 C13_2 -179.4 . .
C4_2 C8_2 C9_2 C13_2 3.1 . .
C8_2 C9_2 C10_2 C14_2 172.4 . .
C13_2 C9_2 C10_2 C14_2 -6.3 . .
C8_2 C9_2 C10_2 C9_2 0.8 . 20
C13_2 C9_2 C10_2 C9_2 -178.0 . 20
C9_2 C8_2 C11_2 C8_2 -4.5 . 20
C4_2 C8_2 C11_2 C8_2 173.1 . 20
C9_2 C8_2 C11_2 C12_2 176.0 . .
C4_2 C8_2 C11_2 C12_2 -6.4 . .
C9_2 C10_2 C14_2 C15_2 84.1 . .
C9_2 C10_2 C14_2 C15_2 -105.0 20 .
C9_2 C10_2 C14_2 C19_2 -95.7 . .
C9_2 C10_2 C14_2 C19_2 75.2 20 .
C10_2 C14_2 C15_2 C16_2 -179.8 . .
C19_2 C14_2 C15_2 C16_2 0.0 . .
C14_2 C15_2 C16_2 C17_2 0.0 . .
C14_2 C15_2 C16_2 C22_2 -178.5 . .
C15_2 C16_2 C17_2 C18_2 0.0 . .
C22_2 C16_2 C17_2 C18_2 178.5 . .
C16_2 C17_2 C18_2 C19_2 0.0 . .
C16_2 C17_2 C18_2 C21_2 176.0 . .
C17_2 C18_2 C19_2 C14_2 0.0 . .
C21_2 C18_2 C19_2 C14_2 -175.4 . .
C10_2 C14_2 C19_2 C18_2 179.8 . .
C15_2 C14_2 C19_2 C18_2 0.0 . .
C17_2 C16_2 C22_2 O8_2 172.3 . .
C15_2 C16_2 C22_2 O8_2 -9.3 . .
C17_2 C16_2 C22_2 O7_2 1.5 . .
C15_2 C16_2 C22_2 O7_2 180.0 . .
Cu6 O3_2 C20_2 O4_2 0.5 . .
Cu6 O3_2 C20_2 C6_2 179.5 . .
Cu7 O4_2 C20_2 O3_2 -1.1 . .
Cu7 O4_2 C20_2 C6_2 179.8 . .
C5_2 C6_2 C20_2 O3_2 11.6 . .
C7_2 C6_2 C20_2 O3_2 -166.8 . .
C5_2 C6_2 C20_2 O4_2 -169.3 . .
C7_2 C6_2 C20_2 O4_2 12.3 . .
Cu8 O5_2 C21_2 O6_2 0.0 . .
Cu8 O5_2 C21_2 C18_2 -177.6 . .
Cu1 O6_2 C21_2 O5_2 0.0 . .
Cu1 O6_2 C21_2 C18_2 177.6 . .
Cu1 O6_2 C21_2 Cu8 0.0 . .
C19_2 C18_2 C21_2 O5_2 -174.0 . .
C17_2 C18_2 C21_2 O5_2 10.3 . .
C19_2 C18_2 C21_2 O6_2 7.9 . .
C17_2 C18_2 C21_2 O6_2 -167.7 . .
C19_2 C18_2 C21_2 Cu8 -179.2 . .
C17_2 C18_2 C21_2 Cu8 5.1 . .
Cu13 O1_3 C1_3 O2_3 -1.4 . .
Cu13 O1_3 C1_3 C2_3 176.4 . .
Cu14 O2_3 C1_3 O1_3 13.5 . .
Cu14 O2_3 C1_3 C2_3 -164.4 . .
O1_3 C1_3 C2_3 C3_3 -171.4 . .
O2_3 C1_3 C2_3 C3_3 6.6 . .
O1_3 C1_3 C2_3 C4_3 10.2 . .
O2_3 C1_3 C2_3 C4_3 -171.8 . .
C4_3 C2_3 C3_3 C2_3 -0.4 . 20
C1_3 C2_3 C3_3 C2_3 -178.8 . 20
C3_3 C2_3 C4_3 C5_3 0.8 . .
C1_3 C2_3 C4_3 C5_3 179.1 . .
C2_3 C4_3 C5_3 C4_3 -1.2 . 20
C2_3 C4_3 C5_3 C6_3 180.0 . .
C4_3 C5_3 C6_3 C8_3 -90.6 . .
C4_3 C5_3 C6_3 C8_3 90.6 20 .
C4_3 C5_3 C6_3 C7_3 89.4 . .
C4_3 C5_3 C6_3 C7_3 -89.4 20 .
C8_3 C6_3 C7_3 C11_3 0.0 . .
C5_3 C6_3 C7_3 C11_3 180.0 . .
C8_3 C6_3 C7_3 C10_3 180.0 . .
C5_3 C6_3 C7_3 C10_3 0.0 . .
C7_3 C6_3 C8_3 C6_3 0.0 . 16_556
C5_3 C6_3 C8_3 C6_3 -180.0 . 16_556
C7_3 C6_3 C8_3 C9_3 180.0 . .
C5_3 C6_3 C8_3 C9_3 0.0 . .
C6_3 C7_3 C11_3 C7_3 0.0 . 16_556
C10_3 C7_3 C11_3 C7_3 180.0 . 16_556
C6_3 C7_3 C11_3 C12_3 180.0 . .
C10_3 C7_3 C11_3 C12_3 0.0 . .
C7_3 C11_3 C12_3 C13_3 90.0 . .
C7_3 C11_3 C12_3 C13_3 -90.0 16_556 .
C7_3 C11_3 C12_3 C13_3 -90.0 . 20
C7_3 C11_3 C12_3 C13_3 90.0 16_556 20
C13_3 C12_3 C13_3 C14_3 0.0 20 .
C11_3 C12_3 C13_3 C14_3 180.0 . .
C12_3 C13_3 C14_3 C15_3 0.0 . .
C12_3 C13_3 C14_3 C16_3 180.0 . .
C13_3 C14_3 C15_3 C14_3 0.0 . 20
C16_3 C14_3 C15_3 C14_3 180.0 . 20
Cu5 O4_3 C16_3 O3_3 0.0 2 .
Cu5 O4_3 C16_3 C14_3 180.0 2 .
Cu4 O3_3 C16_3 O4_3 0.0 2 .
Cu4 O3_3 C16_3 C14_3 180.0 2 .
C13_3 C14_3 C16_3 O4_3 180.0 . .
C15_3 C14_3 C16_3 O4_3 0.0 . .
C13_3 C14_3 C16_3 O3_3 0.0 . .
C15_3 C14_3 C16_3 O3_3 180.0 . .
Cu14 O2_4 C1_4 O1_4 -7.8 . .
Cu14 O2_4 C1_4 C2_4 169.5 . .
Cu13 O1_4 C1_4 O2_4 11.7 . .
Cu13 O1_4 C1_4 C2_4 -165.6 . .
O2_4 C1_4 C2_4 C8_4 -166.0 . .
O1_4 C1_4 C2_4 C8_4 11.6 . .
O2_4 C1_4 C2_4 C3_4 11.6 . .
O1_4 C1_4 C2_4 C3_4 -170.8 . .
C8_4 C2_4 C3_4 C4_4 1.0 . .
C1_4 C2_4 C3_4 C4_4 -176.5 . .
C2_4 C3_4 C4_4 C6_4 0.2 . .
C2_4 C3_4 C4_4 C9_4 -179.3 . .
C3_4 C4_4 C6_4 C7_4 -0.8 . .
C9_4 C4_4 C6_4 C7_4 178.7 . .
C4_4 C6_4 C7_4 C8_4 0.2 . .
C4_4 C6_4 C7_4 C10_4 179.1 . .
C3_4 C2_4 C8_4 C7_4 -1.6 . .
C1_4 C2_4 C8_4 C7_4 175.9 . .
C6_4 C7_4 C8_4 C2_4 1.0 . .
C10_4 C7_4 C8_4 C2_4 -178.0 . .
C6_4 C4_4 C9_4 C12_4 -90.7 . .
C3_4 C4_4 C9_4 C12_4 88.7 . .
C6_4 C4_4 C9_4 C11_4 89.9 . .
C3_4 C4_4 C9_4 C11_4 -90.6 . .
Cu12 O3_4 C10_4 O4_4 3.5 . .
Cu12 O3_4 C10_4 C7_4 -178.1 . .
Cu11 O4_4 C10_4 O3_4 -4.2 . .
Cu11 O4_4 C10_4 C7_4 177.3 . .
C6_4 C7_4 C10_4 O3_4 -177.1 . .
C8_4 C7_4 C10_4 O3_4 1.8 . .
C6_4 C7_4 C10_4 O4_4 1.5 . .
C8_4 C7_4 C10_4 O4_4 -179.6 . .
C12_4 C9_4 C11_4 C13_4 -1.5 . .
C4_4 C9_4 C11_4 C13_4 177.9 . .
C12_4 C9_4 C11_4 C16_4 179.9 . .
C4_4 C9_4 C11_4 C16_4 -0.7 . .
C11_4 C9_4 C12_4 C9_4 2.1 . 16_557
C4_4 C9_4 C12_4 C9_4 -177.2 . 16_557
C11_4 C9_4 C12_4 C14_4 180.0 . .
C4_4 C9_4 C12_4 C14_4 0.7 . .
C9_4 C11_4 C13_4 C11_4 0.8 . 16_557
C16_4 C11_4 C13_4 C11_4 179.4 . 16_557
C9_4 C11_4 C13_4 C15_4 -175.9 . .
C16_4 C11_4 C13_4 C15_4 2.8 . .
C11_4 C13_4 C15_4 C17_4 88.4 . .
C11_4 C13_4 C15_4 C17_4 -88.4 16_557 .
C11_4 C13_4 C15_4 C21_4 -91.6 . .
C11_4 C13_4 C15_4 C21_4 91.6 16_557 .
C21_4 C15_4 C17_4 C18_4 0.0 . .
C13_4 C15_4 C17_4 C18_4 180.0 . .
C15_4 C17_4 C18_4 C19_4 0.0 . .
C15_4 C17_4 C18_4 C22_4 180.0 . .
C17_4 C18_4 C19_4 C20_4 0.0 . .
C22_4 C18_4 C19_4 C20_4 180.0 . .
C18_4 C19_4 C20_4 C21_4 0.0 . .
C18_4 C19_4 C20_4 C23_4 180.0 . .
C17_4 C15_4 C21_4 C20_4 0.0 . .
C13_4 C15_4 C21_4 C20_4 180.0 . .
C19_4 C20_4 C21_4 C15_4 0.0 . .
C23_4 C20_4 C21_4 C15_4 180.0 . .
Cu1 O5_4 C22_4 O6_4 0.0 . .
Cu1 O5_4 C22_4 C18_4 180.0 . .
Cu8 O6_4 C22_4 O5_4 0.0 . .
Cu8 O6_4 C22_4 C18_4 180.0 . .
C17_4 C18_4 C22_4 O5_4 0.0 . .
C19_4 C18_4 C22_4 O5_4 180.0 . .
C17_4 C18_4 C22_4 O6_4 180.0 . .
C19_4 C18_4 C22_4 O6_4 0.0 . .
Cu9 O7_4 C23_4 O8_4 0.0 . .
Cu9 O7_4 C23_4 C20_4 180.0 . .
Cu10 O8_4 C23_4 O7_4 0.0 . .
Cu10 O8_4 C23_4 C20_4 180.0 . .
C21_4 C20_4 C23_4 O7_4 180.0 . .
C19_4 C20_4 C23_4 O7_4 0.0 . .
C21_4 C20_4 C23_4 O8_4 0.0 . .
C19_4 C20_4 C23_4 O8_4 180.0 . .
Cu12 O1_5 C1_5 O2_5 -7.1 . .
Cu12 O1_5 C1_5 C2_5 172.2 . .
Cu11 O2_5 C1_5 O1_5 6.7 . .
Cu11 O2_5 C1_5 C2_5 -172.6 . .
O1_5 C1_5 C2_5 C7_5 -7.6 . .
O2_5 C1_5 C2_5 C7_5 171.8 . .
O1_5 C1_5 C2_5 C3_5 175.5 . .
O2_5 C1_5 C2_5 C3_5 -5.0 . .
C7_5 C2_5 C3_5 C4_5 -0.3 . .
C1_5 C2_5 C3_5 C4_5 176.6 . .
C2_5 C3_5 C4_5 C5_5 -2.1 . .
C2_5 C3_5 C4_5 C8_5 179.3 . .
C3_5 C4_5 C5_5 C6_5 2.2 . .
C8_5 C4_5 C5_5 C6_5 -179.2 . .
C4_5 C5_5 C6_5 C7_5 0.0 . .
C4_5 C5_5 C6_5 C18_5 179.7 . .
C3_5 C2_5 C7_5 C6_5 2.7 . .
C1_5 C2_5 C7_5 C6_5 -174.4 . .
C5_5 C6_5 C7_5 C2_5 -2.6 . .
C18_5 C6_5 C7_5 C2_5 177.7 . .
C5_5 C4_5 C8_5 C10_5 105.6 . .
C3_5 C4_5 C8_5 C10_5 -75.9 . .
C5_5 C4_5 C8_5 C9_5 -69.9 . .
C3_5 C4_5 C8_5 C9_5 108.6 . .
C10_5 C8_5 C9_5 C11_5 0.9 . .
C4_5 C8_5 C9_5 C11_5 176.4 . .
C10_5 C8_5 C9_5 C12_5 179.2 . .
C4_5 C8_5 C9_5 C12_5 -5.4 . .
C9_5 C8_5 C10_5 C8_5 -1.6 . 22_665
C4_5 C8_5 C10_5 C8_5 -177.0 . 22_665
C9_5 C8_5 C10_5 C13_5 175.6 . .
C4_5 C8_5 C10_5 C13_5 0.2 . .
C8_5 C9_5 C11_5 C9_5 -0.3 . 22_665
C12_5 C9_5 C11_5 C9_5 -178.5 . 22_665
C8_5 C9_5 C11_5 C14_5 179.2 . .
C12_5 C9_5 C11_5 C14_5 1.0 . .
C9_5 C11_5 C14_5 C15_5 -90.2 22_665 .
C9_5 C11_5 C14_5 C15_5 90.3 . .
C9_5 C11_5 C14_5 C17_5 89.8 22_665 .
C9_5 C11_5 C14_5 C17_5 -89.7 . .
C17_5 C14_5 C15_5 C16_5 0.0 . .
C11_5 C14_5 C15_5 C16_5 180.0 . .
C14_5 C15_5 C16_5 C19_5 0.0 . .
C14_5 C15_5 C16_5 C22_5 180.0 . .
C15_5 C14_5 C17_5 C20_5 0.0 . .
C11_5 C14_5 C17_5 C20_5 180.0 . .
Cu6 O4_5 C18_5 O3_5 -1.9 19 .
Cu6 O4_5 C18_5 C6_5 176.4 19 .
Cu7 O3_5 C18_5 O4_5 1.7 19 .
Cu7 O3_5 C18_5 C6_5 -176.7 19 .
C7_5 C6_5 C18_5 O4_5 -171.8 . .
C5_5 C6_5 C18_5 O4_5 8.5 . .
C7_5 C6_5 C18_5 O3_5 6.8 . .
C5_5 C6_5 C18_5 O3_5 -173.0 . .
C15_5 C16_5 C19_5 C20_5 0.0 . .
C22_5 C16_5 C19_5 C20_5 180.0 . .
C16_5 C19_5 C20_5 C17_5 0.0 . .
C16_5 C19_5 C20_5 C21_5 180.0 . .
C14_5 C17_5 C20_5 C19_5 0.0 . .
C14_5 C17_5 C20_5 C21_5 180.0 . .
Cu9 O6_5 C21_5 O5_5 0.0 13_667 .
Cu9 O6_5 C21_5 C20_5 180.0 13_667 .
Cu10 O5_5 C21_5 O6_5 0.0 13_667 .
Cu10 O5_5 C21_5 C20_5 180.0 13_667 .
C19_5 C20_5 C21_5 O6_5 0.0 . .
C17_5 C20_5 C21_5 O6_5 180.0 . .
C19_5 C20_5 C21_5 O5_5 180.0 . .
C17_5 C20_5 C21_5 O5_5 0.0 . .
C15_5 C16_5 C22_5 O7_5 0.0 . .
C19_5 C16_5 C22_5 O7_5 180.0 . .
C15_5 C16_5 C22_5 O8_5 180.0 . .
C19_5 C16_5 C22_5 O8_5 0.0 . .
